data_4509187
loop_
_publ_author_name
'Konarev, Dmitri V.'
'Khasanov, Salavat S.'
'Saito, Gunzi'
'Lyubovskaya, Rimma N.'

_publ_section_title
;
 Design of Molecular and Ionic Complexes of Fullerene C60with Metal(II)
 Octaethylporphyrins, MIIOEP (M = Zn, Co, Fe, and Mn) Containing
 Coordination M&#x2212;N(ligand) and M&#x2212;C(C60&#x2212;) Bonds
;
_journal_issue 2
_journal_name_full 'Crystal Growth &amp; Design'
_journal_page_first 1170
_journal_paper_doi 10.1021/cg8010184
_journal_volume 9
_journal_year 2009
_chemical_formula_moiety 'C60, 2(C60 -), 2(C36 H44 N4 ZN), 2(C10 H23 N2 S +), 2(C6 H4 CL2)'
_chemical_formula_sum 'C284 H142 Cl4 N12 S2 Zn2'
_chemical_formula_weight 4058.76
_chemical_name_systematic
;
 ?
;
_space_group_IT_number 5
_symmetry_cell_setting monoclinic
_symmetry_space_group_name_Hall 'I 2y'
_symmetry_space_group_name_H-M 'I 1 2 1'
_atom_sites_solution_hydrogens geom
_atom_sites_solution_primary direct
_atom_sites_solution_secondary difmap
_audit_creation_method SHELXL-97
_cell_angle_alpha 90.00
_cell_angle_beta 103.466(10)
_cell_angle_gamma 90.00
_cell_formula_units_Z 2
_cell_length_a 20.1770(15)
_cell_length_b 15.2180(10)
_cell_length_c 29.833(2)
_cell_measurement_reflns_used 22596
_cell_measurement_temperature 120(2)
_cell_measurement_theta_max 27
_cell_measurement_theta_min 2
_cell_volume 8908.5(11)
_computing_cell_refinement MAC-DENZO
_computing_data_collection MAC-DENZO
_computing_data_reduction MAC-DENZO
_computing_molecular_graphics ORTEP-3
_computing_publication_material WINGX
_computing_structure_refinement 'SHELXL-97 (Sheldrick, 1997)'
_computing_structure_solution 'SHELXS-97 (Sheldrick, 1990)'
_diffrn_ambient_temperature 120(2)
_diffrn_detector_area_resol_mean 0.08
_diffrn_measured_fraction_theta_full 0.926
_diffrn_measured_fraction_theta_max 0.926
_diffrn_measurement_device_type 'MAC-Science Image Plate'
_diffrn_measurement_method 'Image plate oscillation pattern reflections integration'
_diffrn_radiation_monochromator graphite
_diffrn_radiation_source 'fine-focus sealed tube'
_diffrn_radiation_type MoK\a
_diffrn_radiation_wavelength 0.71073
_diffrn_reflns_av_R_equivalents 0.0192
_diffrn_reflns_av_sigmaI/netI 0.0287
_diffrn_reflns_limit_h_max 26
_diffrn_reflns_limit_h_min -25
_diffrn_reflns_limit_k_max 0
_diffrn_reflns_limit_k_min -19
_diffrn_reflns_limit_l_max 37
_diffrn_reflns_limit_l_min -37
_diffrn_reflns_number 18370
_diffrn_reflns_theta_full 27.31
_diffrn_reflns_theta_max 27.31
_diffrn_reflns_theta_min 2.56
_exptl_absorpt_coefficient_mu 0.428
_exptl_absorpt_correction_T_max 0.8822
_exptl_absorpt_correction_T_min 0.8143
_exptl_absorpt_correction_type empirical
_exptl_crystal_colour black
_exptl_crystal_density_diffrn 1.513
_exptl_crystal_density_method 'not measured'
_exptl_crystal_description prism
_exptl_crystal_F_000 4180
_exptl_crystal_size_max 0.50
_exptl_crystal_size_mid 0.40
_exptl_crystal_size_min 0.30
_refine_diff_density_max 0.808
_refine_diff_density_min -0.811
_refine_diff_density_rms 0.089
_refine_ls_abs_structure_details 'Flack H D (1983), Acta Cryst. A39, 876-881'
_refine_ls_abs_structure_Flack 0.00(3)
_refine_ls_extinction_method none
_refine_ls_goodness_of_fit_ref 1.034
_refine_ls_hydrogen_treatment constr
_refine_ls_matrix_type fullcycle
_refine_ls_number_parameters 1678
_refine_ls_number_reflns 9664
_refine_ls_number_restraints 31307
_refine_ls_restrained_S_all 0.510
_refine_ls_R_factor_all 0.0846
_refine_ls_R_factor_gt 0.0801
_refine_ls_shift/su_max 0.015
_refine_ls_shift/su_mean 0.002
_refine_ls_structure_factor_coef Fsqd
_refine_ls_weighting_details 'calc w=1/[\s^2^(Fo^2^)+(0.1210P)^2^+41.2369P] where P=(Fo^2^+2Fc^2^)/3'
_refine_ls_weighting_scheme calc
_refine_ls_wR_factor_gt 0.2110
_refine_ls_wR_factor_ref 0.2158
_reflns_number_gt 8950
_reflns_number_total 9664
_reflns_threshold_expression >2sigma(I)
_cod_data_source_file cg8010184sup1.cif
_cod_data_source_block ZnOEP_C60_DMETEP
_cod_original_cell_volume 8908.4(11)
_cod_database_code 4509187

loop_
_symmetry_equiv_pos_as_xyz
'x, y, z'
'-x, y, -z'
'x+1/2, y+1/2, z+1/2'
'-x+1/2, y+1/2, -z+1/2'

loop_
_atom_site_label
_atom_site_type_symbol
_atom_site_fract_x
_atom_site_fract_y
_atom_site_fract_z
_atom_site_U_iso_or_equiv
_atom_site_adp_type
_atom_site_occupancy
_atom_site_symmetry_multiplicity
_atom_site_calc_flag
_atom_site_refinement_flags
_atom_site_disorder_assembly
_atom_site_disorder_group
Zn01 Zn 0.167564(13) 0.20324(10) 0.412787(9) 0.02321(7) Uani 1 1 d . . .
N101 N 0.17243(9) 0.2046(2) 0.48205(7) 0.0226(4) Uani 1 1 d . . .
N102 N 0.18065(17) 0.0695(2) 0.41529(10) 0.0251(7) Uani 1 1 d . . .
N103 N 0.19894(10) 0.2023(2) 0.35073(7) 0.0233(4) Uani 1 1 d . . .
N104 N 0.18097(16) 0.3400(2) 0.41519(10) 0.0208(6) Uani 1 1 d . . .
C101 C 0.17235(16) 0.2777(2) 0.51022(13) 0.0222(7) Uani 1 1 d . . .
C102 C 0.17522(17) 0.2516(2) 0.55627(13) 0.0212(7) Uani 1 1 d . . .
C103 C 0.1774(2) 0.1624(2) 0.55729(13) 0.0276(8) Uani 1 1 d . . .
C104 C 0.17445(18) 0.1329(2) 0.50902(13) 0.0238(7) Uani 1 1 d . . .
C105 C 0.18155(19) 0.0158(2) 0.45359(14) 0.0265(8) Uani 1 1 d . . .
C106 C 0.1970(2) -0.0745(2) 0.44308(15) 0.0294(8) Uani 1 1 d . . .
C107 C 0.2073(2) -0.0734(3) 0.39824(14) 0.0311(8) Uani 1 1 d . . .
C108 C 0.19919(19) 0.0137(3) 0.38350(13) 0.0255(7) Uani 1 1 d . . .
C109 C 0.21434(19) 0.1312(2) 0.32728(13) 0.0248(7) Uani 1 1 d . . .
C110 C 0.2367(2) 0.1583(3) 0.28629(14) 0.0322(9) Uani 1 1 d . . .
C111 C 0.2362(2) 0.2479(2) 0.28641(12) 0.0263(8) Uani 1 1 d . . .
C112 C 0.21211(17) 0.2752(3) 0.32686(12) 0.0250(7) Uani 1 1 d . . .
C113 C 0.19510(18) 0.3916(2) 0.38146(13) 0.0236(7) Uani 1 1 d . . .
C114 C 0.2023(2) 0.4843(2) 0.39850(14) 0.0274(8) Uani 1 1 d . . .
C115 C 0.1897(2) 0.4842(2) 0.44045(14) 0.0291(8) Uani 1 1 d . . .
C116 C 0.17846(19) 0.3927(2) 0.45102(12) 0.0238(7) Uani 1 1 d . . .
C117 C 0.17616(17) 0.0444(2) 0.49647(13) 0.0216(7) Uani 1 1 d . . .
H117 H 0.1734 0.0013 0.5190 0.026 Uiso 1 1 calc R . .
C118 C 0.21070(19) 0.0456(2) 0.34152(13) 0.0261(7) Uani 1 1 d . . .
H118 H 0.2168 0.0019 0.3201 0.031 Uiso 1 1 calc R . .
C119 C 0.20856(18) 0.3636(3) 0.33995(13) 0.0266(7) Uani 1 1 d . . .
H119 H 0.2159 0.4075 0.3190 0.032 Uiso 1 1 calc R . .
C120 C 0.17039(18) 0.3617(3) 0.49393(13) 0.0272(7) Uani 1 1 d . . .
H120 H 0.1624 0.4058 0.5146 0.033 Uiso 1 1 calc R . .
C121 C 0.2024(2) -0.1483(3) 0.47552(15) 0.0369(10) Uani 1 1 d . . .
H12A H 0.1929 -0.2039 0.4580 0.044 Uiso 1 1 calc R . .
H12B H 0.1676 -0.1414 0.4938 0.044 Uiso 1 1 calc R . .
C122 C 0.2311(2) -0.1486(2) 0.37427(15) 0.0351(9) Uani 1 1 d . . .
H12C H 0.2079 -0.1460 0.3412 0.042 Uiso 1 1 calc R . .
H12D H 0.2170 -0.2039 0.3869 0.042 Uiso 1 1 calc R . .
C123 C 0.2616(2) 0.0984(3) 0.25397(14) 0.0376(10) Uani 1 1 d . . .
H12E H 0.2610 0.1303 0.2250 0.045 Uiso 1 1 calc R . .
H12F H 0.2301 0.0479 0.2464 0.045 Uiso 1 1 calc R . .
C124 C 0.2592(2) 0.3101(3) 0.25382(15) 0.0342(9) Uani 1 1 d . . .
H12G H 0.2273 0.3604 0.2473 0.041 Uiso 1 1 calc R . .
H12H H 0.2578 0.2794 0.2243 0.041 Uiso 1 1 calc R . .
C125 C 0.2229(2) 0.5605(3) 0.37134(15) 0.0380(9) Uani 1 1 d . . .
H12I H 0.2086 0.6168 0.3828 0.046 Uiso 1 1 calc R . .
H12J H 0.1998 0.5547 0.3383 0.046 Uiso 1 1 calc R . .
C126 C 0.1967(3) 0.5608(3) 0.47375(15) 0.0388(10) Uani 1 1 d . . .
H12K H 0.1881 0.6161 0.4559 0.047 Uiso 1 1 calc R . .
H12L H 0.1614 0.5554 0.4917 0.047 Uiso 1 1 calc R . .
C127 C 0.1833(2) 0.3141(2) 0.59655(13) 0.0265(7) Uani 1 1 d . . .
H12M H 0.1735 0.2824 0.6233 0.032 Uiso 1 1 calc R . .
H12N H 0.1496 0.3622 0.5883 0.032 Uiso 1 1 calc R . .
C128 C 0.1881(2) 0.1012(2) 0.59767(14) 0.0291(8) Uani 1 1 d . . .
H12O H 0.1788 0.1331 0.6245 0.035 Uiso 1 1 calc R . .
H12P H 0.1551 0.0522 0.5903 0.035 Uiso 1 1 calc R . .
C129 C 0.2738(3) -0.1534(3) 0.50853(19) 0.0514(12) Uani 1 1 d . . .
H12Q H 0.2758 -0.2042 0.5290 0.077 Uiso 1 1 calc R . .
H12R H 0.2825 -0.0995 0.5269 0.077 Uiso 1 1 calc R . .
H12S H 0.3084 -0.1598 0.4905 0.077 Uiso 1 1 calc R . .
C130 C 0.3071(3) -0.1518(3) 0.37838(18) 0.0498(12) Uani 1 1 d . . .
H13A H 0.3180 -0.2017 0.3606 0.075 Uiso 1 1 calc R . .
H13B H 0.3306 -0.1586 0.4108 0.075 Uiso 1 1 calc R . .
H13C H 0.3219 -0.0972 0.3663 0.075 Uiso 1 1 calc R . .
C131 C 0.3334(2) 0.0641(3) 0.27389(17) 0.0428(11) Uani 1 1 d . . .
H13D H 0.3467 0.0242 0.2517 0.064 Uiso 1 1 calc R . .
H13E H 0.3344 0.0325 0.3027 0.064 Uiso 1 1 calc R . .
H13F H 0.3653 0.1136 0.2801 0.064 Uiso 1 1 calc R . .
C132 C 0.3316(2) 0.3445(3) 0.27346(16) 0.0424(11) Uani 1 1 d . . .
H13G H 0.3453 0.3825 0.2506 0.064 Uiso 1 1 calc R . .
H13H H 0.3632 0.2949 0.2807 0.064 Uiso 1 1 calc R . .
H13I H 0.3325 0.3783 0.3016 0.064 Uiso 1 1 calc R . .
C133 C 0.3009(3) 0.5603(4) 0.37678(19) 0.0540(13) Uani 1 1 d . . .
H13J H 0.3141 0.6112 0.3607 0.081 Uiso 1 1 calc R . .
H13K H 0.3145 0.5062 0.3635 0.081 Uiso 1 1 calc R . .
H13L H 0.3237 0.5633 0.4096 0.081 Uiso 1 1 calc R . .
C134 C 0.2654(3) 0.5665(3) 0.50663(17) 0.0489(12) Uani 1 1 d . . .
H13M H 0.2660 0.6163 0.5275 0.073 Uiso 1 1 calc R . .
H13N H 0.3005 0.5748 0.4893 0.073 Uiso 1 1 calc R . .
H13O H 0.2743 0.5120 0.5246 0.073 Uiso 1 1 calc R . .
C135 C 0.2556(2) 0.3537(3) 0.61039(14) 0.0328(8) Uani 1 1 d . . .
H13P H 0.2586 0.3935 0.6366 0.049 Uiso 1 1 calc R . .
H13Q H 0.2651 0.3865 0.5843 0.049 Uiso 1 1 calc R . .
H13R H 0.2891 0.3064 0.6190 0.049 Uiso 1 1 calc R . .
C136 C 0.2583(2) 0.0646(2) 0.61043(14) 0.0323(8) Uani 1 1 d . . .
H13S H 0.2623 0.0248 0.6368 0.048 Uiso 1 1 calc R . .
H13T H 0.2912 0.1126 0.6187 0.048 Uiso 1 1 calc R . .
H13U H 0.2676 0.0321 0.5842 0.048 Uiso 1 1 calc R . .
N1 N 0.04546(12) 0.2003(4) 0.39390(10) 0.0514(8) Uani 1 1 d . . .
C1 C 0.0184(3) 0.1265(3) 0.3640(2) 0.068(2) Uani 1 1 d . . .
H1A H -0.0316 0.1237 0.3601 0.082 Uiso 1 1 calc R . .
H1B H 0.0381 0.0710 0.3786 0.082 Uiso 1 1 calc R . .
C2 C 0.0165(2) 0.2800(3) 0.3725(2) 0.0587(15) Uani 1 1 d . . .
H2A H -0.0335 0.2783 0.3688 0.070 Uiso 1 1 calc R . .
H2B H 0.0344 0.3302 0.3928 0.070 Uiso 1 1 calc R . .
C3 C 0.0349(2) 0.1356(3) 0.3175(2) 0.0625(17) Uani 1 1 d . . .
H3A H 0.0849 0.1333 0.3213 0.075 Uiso 1 1 calc R . .
H3B H 0.0147 0.0856 0.2978 0.075 Uiso 1 1 calc R . .
C4 C 0.0309(2) 0.2938(3) 0.3289(2) 0.0601(16) Uani 1 1 d . . .
H4A H 0.0806 0.3023 0.3333 0.072 Uiso 1 1 calc R . .
H4B H 0.0082 0.3488 0.3157 0.072 Uiso 1 1 calc R . .
C9 C 0.0240(2) 0.1955(14) 0.43802(19) 0.184(6) Uani 1 1 d . . .
H9A H 0.0439 0.1432 0.4551 0.277 Uiso 1 1 calc R . .
H9B H -0.0258 0.1921 0.4318 0.277 Uiso 1 1 calc R . .
H9C H 0.0397 0.2481 0.4564 0.277 Uiso 1 1 calc R . .
N2A N 0.00843(15) 0.2197(5) 0.29405(13) 0.0725(16) Uani 1 1 d . . .
C5A C 0.0368(2) 0.2489(4) 0.25192(17) 0.0658(14) Uani 1 1 d . . .
H5A1 H 0.0159 0.2093 0.2262 0.079 Uiso 1 1 calc R . .
H5A2 H 0.0861 0.2352 0.2600 0.079 Uiso 1 1 calc R . .
C6A C 0.02910(19) 0.3563(3) 0.22913(19) 0.0671(16) Uani 1 1 d . . .
H6A1 H -0.0179 0.3776 0.2268 0.081 Uiso 1 1 calc R . .
H6A2 H 0.0606 0.3957 0.2505 0.081 Uiso 1 1 calc R . .
S1 S 0.04534(10) 0.36086(17) 0.18094(7) 0.1025(6) Uani 1 1 d . . .
C7A C -0.0406(3) 0.3374(4) 0.1437(2) 0.0716(14) Uani 1 1 d . . .
H7A1 H -0.0375 0.3388 0.1111 0.086 Uiso 1 1 calc R . .
H7A2 H -0.0541 0.2772 0.1504 0.086 Uiso 1 1 calc R . .
C8A C -0.0920(3) 0.3966(4) 0.1495(2) 0.0776(16) Uani 1 1 d . . .
H8A1 H -0.1362 0.3764 0.1314 0.116 Uiso 1 1 calc R . .
H8A2 H -0.0822 0.4551 0.1389 0.116 Uiso 1 1 calc R . .
H8A3 H -0.0930 0.3993 0.1821 0.116 Uiso 1 1 calc R . .
C10A C -0.06905(18) 0.2145(8) 0.27863(18) 0.095(2) Uani 1 1 d . . .
H10A H -0.0879 0.1985 0.3050 0.143 Uiso 1 1 calc R . .
H10B H -0.0818 0.1699 0.2545 0.143 Uiso 1 1 calc R . .
H10C H -0.0872 0.2717 0.2666 0.143 Uiso 1 1 calc R . .
C301 C 0.45629(11) 0.21394(15) 0.37830(10) 0.0359(4) Uani 0.50 1 d PDU A -1
C302 C 0.48939(11) 0.13491(14) 0.38696(11) 0.0372(14) Uani 0.50 1 d PDU A -1
C303 C 0.56276(12) 0.13266(14) 0.40643(9) 0.030 Uani 0.50 1 d PDU A -1
C304 C 0.59840(11) 0.20963(15) 0.41665(9) 0.0334(4) Uani 0.50 1 d PDU A -1
C305 C 0.56313(12) 0.29372(14) 0.40765(11) 0.037 Uani 0.50 1 d PDU A -1
C306 C 0.49419(12) 0.29586(14) 0.38930(10) 0.0350(12) Uani 0.50 1 d PDU A -1
C307 C 0.39015(14) 0.22621(14) 0.38931(10) 0.0399(6) Uani 0.50 1 d PDU A -1
C308 C 0.45803(14) 0.06263(15) 0.40669(9) 0.0393(13) Uani 0.50 1 d PDU A -1
C309 C 0.57689(14) 0.05885(16) 0.43845(8) 0.0381(7) Uani 0.50 1 d PDU A -1
C310 C 0.65021(15) 0.21789(15) 0.45966(7) 0.0371(4) Uani 0.50 1 d PDU A -1
C311 C 0.59385(11) 0.3540(2) 0.44467(8) 0.0381(7) Uani 0.50 1 d PDU A -1
C312 C 0.45176(11) 0.35936(19) 0.40638(9) 0.0397(13) Uani 0.50 1 d PDU A -1
C313 C 0.38758(14) 0.31545(15) 0.40667(9) 0.0402(7) Uani 0.50 1 d PDU A -1
C314 C 0.36091(13) 0.15850(14) 0.40815(11) 0.0406(6) Uani 0.50 1 d PDU A -1
C315 C 0.39583(12) 0.07411(16) 0.41698(10) 0.0425(7) Uani 0.50 1 d PDU A -1
C316 C 0.51228(11) 0.0161(2) 0.43886(8) 0.0410(7) Uani 0.50 1 d PDU A -1
C317 C 0.62642(12) 0.06608(16) 0.47845(9) 0.0410(6) Uani 0.50 1 d PDU A -1
C318 C 0.66273(15) 0.14896(14) 0.49006(8) 0.0387(6) Uani 0.50 1 d PDU A -1
C319 C 0.64808(15) 0.30744(15) 0.47677(8) 0.0388(6) Uani 0.50 1 d PDU A -1
C320 C 0.55393(13) 0.41326(16) 0.46094(9) 0.0400(6) Uani 0.50 1 d PDU A -1
C321 C 0.48057(11) 0.41545(17) 0.44147(11) 0.0399(6) Uani 0.50 1 d PDU A -1
C322 C 0.44613(14) 0.43314(17) 0.47845(8) 0.0434(7) Uani 0.50 1 d PDU A -1
C323 C 0.35534(13) 0.33179(15) 0.44151(10) 0.0435(6) Uani 0.50 1 d PDU A -1
C324 C 0.32736(16) 0.17571(15) 0.44561(8) 0.0433(7) Uani 0.50 1 d PDU A -1
C325 C 0.38381(12) 0.0398(2) 0.46006(8) 0.0421(7) Uani 0.50 1 d PDU A -1
C326 C 0.50097(11) -0.01606(19) 0.47936(9) 0.0439(7) Uani 0.50 1 d PDU A -1
C327 C 0.61377(12) 0.0336(2) 0.52171(8) 0.0417(7) Uani 0.50 1 d PDU A -1
C328 C 0.67586(16) 0.16538(15) 0.53955(8) 0.0417(6) Uani 0.50 1 d PDU A -1
C329 C 0.65893(14) 0.32265(14) 0.52321(8) 0.0424(6) Uani 0.50 1 d PDU A -1
C330 C 0.56511(14) 0.42892(17) 0.51039(9) 0.0426(7) Uani 0.50 1 d PDU A -1
C331 C 0.54324(10) 0.21000(15) 0.62282(10) 0.0359(4) Uani 0.50 1 d PDU A -1
C332 C 0.51040(11) 0.28925(14) 0.61434(11) 0.0372(14) Uani 0.50 1 d PDU A -1
C333 C 0.43725(12) 0.29193(14) 0.59406(9) 0.030 Uani 0.50 1 d PDU A -1
C334 C 0.40111(11) 0.21516(15) 0.58464(9) 0.0334(4) Uani 0.50 1 d PDU A -1
C335 C 0.43638(12) 0.13088(14) 0.59249(11) 0.037 Uani 0.50 1 d PDU A -1
C336 C 0.50512(12) 0.12833(14) 0.61151(10) 0.0350(12) Uani 0.50 1 d PDU A -1
C337 C 0.60920(14) 0.19747(15) 0.61157(10) 0.0399(6) Uani 0.50 1 d PDU A -1
C338 C 0.54098(14) 0.36065(16) 0.59341(10) 0.0393(13) Uani 0.50 1 d PDU A -1
C339 C 0.42267(14) 0.36518(16) 0.56171(8) 0.0381(7) Uani 0.50 1 d PDU A -1
C340 C 0.34952(15) 0.20577(15) 0.54160(7) 0.0371(4) Uani 0.50 1 d PDU A -1
C341 C 0.40591(11) 0.0692(2) 0.55607(8) 0.0381(7) Uani 0.50 1 d PDU A -1
C342 C 0.54811(11) 0.06590(19) 0.59422(9) 0.0397(13) Uani 0.50 1 d PDU A -1
C343 C 0.61305(14) 0.10826(15) 0.59442(9) 0.0402(7) Uani 0.50 1 d PDU A -1
C344 C 0.63896(13) 0.26550(14) 0.59334(11) 0.0406(6) Uani 0.50 1 d PDU A -1
C345 C 0.60324(12) 0.34914(17) 0.58323(10) 0.0425(7) Uani 0.50 1 d PDU A -1
C346 C 0.48718(11) 0.4083(2) 0.56148(8) 0.0410(7) Uani 0.50 1 d PDU A -1
C347 C 0.37374(12) 0.35668(16) 0.52148(9) 0.0410(6) Uani 0.50 1 d PDU A -1
C348 C 0.33544(14) 0.27491(14) 0.51139(8) 0.0387(6) Uani 0.50 1 d PDU A -1
C349 C 0.35191(15) 0.11652(15) 0.52417(8) 0.0388(6) Uani 0.50 1 d PDU A -1
C350 C 0.44641(13) 0.01116(17) 0.53951(9) 0.0400(6) Uani 0.50 1 d PDU A -1
C351 C 0.51965(11) 0.00896(17) 0.55945(11) 0.0399(6) Uani 0.50 1 d PDU A -1
C352 C 0.55339(14) -0.00754(18) 0.52200(8) 0.0434(7) Uani 0.50 1 d PDU A -1
C353 C 0.64471(13) 0.09289(15) 0.55918(10) 0.0435(6) Uani 0.50 1 d PDU A -1
C354 C 0.67198(16) 0.24929(15) 0.55551(8) 0.0433(7) Uani 0.50 1 d PDU A -1
C355 C 0.61584(12) 0.3848(2) 0.54056(8) 0.0421(7) Uani 0.50 1 d PDU A -1
C356 C 0.49871(11) 0.44074(19) 0.52109(10) 0.0439(7) Uani 0.50 1 d PDU A -1
C357 C 0.38566(12) 0.3922(2) 0.47862(8) 0.0417(7) Uani 0.50 1 d PDU A -1
C358 C 0.32500(16) 0.25958(15) 0.46196(8) 0.0417(6) Uani 0.50 1 d PDU A -1
C359 C 0.34105(15) 0.10199(14) 0.47766(8) 0.0424(6) Uani 0.50 1 d PDU A -1
C360 C 0.43454(14) -0.00472(17) 0.49005(9) 0.0426(7) Uani 0.50 1 d PDU A -1
C401 C 0.67311(13) 0.05212(15) 0.26161(8) 0.052 Uani 0.35 1 d PD B 1
C402 C 0.72765(11) 0.10602(17) 0.26209(8) 0.052 Uani 0.35 1 d PD B 1
C403 C 0.75982(12) 0.10670(17) 0.22306(7) 0.057 Uani 0.35 1 d PD B 1
C404 C 0.73458(14) 0.05450(15) 0.18550(8) 0.054 Uani 0.35 1 d PD B 1
C405 C 0.67623(10) -0.00242(19) 0.18485(8) 0.052 Uani 0.35 1 d PD B 1
C406 C 0.64619(11) -0.00335(19) 0.22162(7) 0.054 Uani 0.35 1 d PD B 1
C407 C 0.61518(10) 0.08447(15) 0.27831(11) 0.056 Uani 0.35 1 d PD B 1
C408 C 0.72836(11) 0.19535(14) 0.27999(10) 0.061 Uani 0.35 1 d PD B 1
C409 C 0.78009(15) 0.19694(14) 0.21651(8) 0.057 Uani 0.35 1 d PD B 1
C410 C 0.72772(14) 0.08916(15) 0.13903(8) 0.055 Uani 0.35 1 d PD B 1
C411 C 0.63413(11) -0.0039(2) 0.13797(8) 0.056 Uani 0.35 1 d PD B 1
C412 C 0.57209(11) -0.00683(19) 0.21376(8) 0.058 Uani 0.35 1 d PD B 1
C413 C 0.55323(13) 0.04834(16) 0.24881(8) 0.060 Uani 0.35 1 d PD B 1
C414 C 0.61556(10) 0.16863(17) 0.29476(10) 0.056 Uani 0.35 1 d PD B 1
C415 C 0.67398(14) 0.22569(14) 0.29573(10) 0.064 Uani 0.35 1 d PD B 1
C416 C 0.76027(13) 0.25164(17) 0.25141(8) 0.059 Uani 0.35 1 d PD B 1
C417 C 0.77482(15) 0.22893(14) 0.17288(8) 0.052 Uani 0.35 1 d PD B 1
C418 C 0.74588(13) 0.17432(17) 0.13290(7) 0.058 Uani 0.35 1 d PD B 1
C419 C 0.66606(10) 0.05232(15) 0.10942(10) 0.050 Uani 0.35 1 d PD B 1
C420 C 0.56451(11) -0.00663(19) 0.13057(7) 0.055 Uani 0.35 1 d PD B 1
C421 C 0.53251(10) -0.0074(2) 0.16968(8) 0.058 Uani 0.35 1 d PD B 1
C422 C 0.47045(14) 0.04539(16) 0.15807(8) 0.052 Uani 0.35 1 d PD B 1
C423 C 0.49510(11) 0.09820(18) 0.23790(9) 0.055 Uani 0.35 1 d PD B 1
C424 C 0.55399(13) 0.22212(14) 0.28266(9) 0.053 Uani 0.35 1 d PD B 1
C425 C 0.64800(12) 0.31423(18) 0.28397(9) 0.064 Uani 0.35 1 d PD B 1
C426 C 0.73578(15) 0.33483(15) 0.24032(9) 0.062 Uani 0.35 1 d PD B 1
C427 C 0.74734(13) 0.31673(18) 0.16084(8) 0.059 Uani 0.35 1 d PD B 1
C428 C 0.70456(11) 0.22730(14) 0.09598(10) 0.056 Uani 0.35 1 d PD B 1
C429 C 0.62649(12) 0.10272(18) 0.07537(8) 0.056 Uani 0.35 1 d PD B 1
C430 C 0.52243(10) 0.04757(15) 0.09460(10) 0.058 Uani 0.35 1 d PD B 1
C431 C 0.52720(13) 0.36402(15) 0.09024(8) 0.052 Uani 0.35 1 d PD B 1
C432 C 0.47253(11) 0.31014(17) 0.08947(8) 0.052 Uani 0.35 1 d PD B 1
C433 C 0.44110(13) 0.30786(17) 0.12884(8) 0.057 Uani 0.35 1 d PD B 1
C434 C 0.46520(14) 0.36133(15) 0.16606(8) 0.054 Uani 0.35 1 d PD B 1
C435 C 0.52456(10) 0.41689(19) 0.16740(8) 0.052 Uani 0.35 1 d PD B 1
C436 C 0.55415(11) 0.41899(19) 0.13044(8) 0.054 Uani 0.35 1 d PD B 1
C437 C 0.58533(10) 0.33164(15) 0.07380(11) 0.056 Uani 0.35 1 d PD B 1
C438 C 0.47281(11) 0.21998(14) 0.07279(11) 0.061 Uani 0.35 1 d PD B 1
C439 C 0.42099(15) 0.21776(14) 0.13584(8) 0.057 Uani 0.35 1 d PD B 1
C440 C 0.47285(14) 0.32727(15) 0.21271(8) 0.055 Uani 0.35 1 d PD B 1
C441 C 0.56708(12) 0.4201(2) 0.21418(8) 0.056 Uani 0.35 1 d PD B 1
C442 C 0.62822(11) 0.4212(2) 0.13796(8) 0.058 Uani 0.35 1 d PD B 1
C443 C 0.64795(13) 0.36752(16) 0.10268(8) 0.060 Uani 0.35 1 d PD B 1
C444 C 0.58461(10) 0.24793(17) 0.05669(9) 0.056 Uani 0.35 1 d PD B 1
C445 C 0.52711(14) 0.18986(14) 0.05690(10) 0.064 Uani 0.35 1 d PD B 1
C446 C 0.44040(13) 0.16306(17) 0.10080(8) 0.059 Uani 0.35 1 d PD B 1
C447 C 0.42759(16) 0.18607(14) 0.17968(8) 0.052 Uani 0.35 1 d PD B 1
C448 C 0.45341(13) 0.24285(17) 0.21929(7) 0.058 Uani 0.35 1 d PD B 1
C449 C 0.53471(11) 0.36348(15) 0.24233(10) 0.050 Uani 0.35 1 d PD B 1
C450 C 0.63669(12) 0.4213(2) 0.22125(8) 0.055 Uani 0.35 1 d PD B 1
C451 C 0.66821(10) 0.4227(2) 0.18191(8) 0.058 Uani 0.35 1 d PD B 1
C452 C 0.72952(14) 0.36854(16) 0.19378(8) 0.052 Uani 0.35 1 d PD B 1
C453 C 0.70550(11) 0.31656(18) 0.11383(9) 0.055 Uani 0.35 1 d PD B 1
C454 C 0.64563(14) 0.19344(14) 0.06901(9) 0.053 Uani 0.35 1 d PD B 1
C455 C 0.55246(12) 0.10071(18) 0.06790(9) 0.064 Uani 0.35 1 d PD B 1
C456 C 0.46483(15) 0.07981(15) 0.11169(9) 0.062 Uani 0.35 1 d PD B 1
C457 C 0.45265(13) 0.09705(19) 0.19107(8) 0.059 Uani 0.35 1 d PD B 1
C458 C 0.49574(11) 0.18817(14) 0.25492(11) 0.056 Uani 0.35 1 d PD B 1
C459 C 0.57397(12) 0.31249(18) 0.27627(9) 0.056 Uani 0.35 1 d PD B 1
C460 C 0.67843(11) 0.36748(15) 0.25754(11) 0.058 Uani 0.35 1 d PD B 1
C501 C 0.56623(11) 0.01882(16) 0.10188(10) 0.054 Uani 0.35 1 d PD C 2
C502 C 0.59496(11) 0.07545(19) 0.07612(8) 0.051 Uani 0.35 1 d PD C 2
C503 C 0.55774(13) 0.15340(14) 0.05571(10) 0.056 Uani 0.35 1 d PD C 2
C504 C 0.49445(11) 0.17082(14) 0.06309(10) 0.049 Uani 0.35 1 d PD C 2
C505 C 0.46408(12) 0.11088(19) 0.09078(9) 0.053 Uani 0.35 1 d PD C 2
C506 C 0.49892(14) 0.03740(16) 0.10978(9) 0.051 Uani 0.35 1 d PD C 2
C507 C 0.60753(13) -0.01816(19) 0.14440(8) 0.056 Uani 0.35 1 d PD C 2
C508 C 0.66714(13) 0.09770(17) 0.09076(8) 0.054 Uani 0.35 1 d PD C 2
C509 C 0.60696(11) 0.22447(17) 0.05805(10) 0.058 Uani 0.35 1 d PD C 2
C510 C 0.47635(12) 0.26018(17) 0.07343(10) 0.059 Uani 0.35 1 d PD C 2
C511 C 0.42653(15) 0.16311(15) 0.11755(8) 0.059 Uani 0.35 1 d PD C 2
C512 C 0.49772(14) 0.01098(17) 0.15661(8) 0.053 Uani 0.35 1 d PD C 2
C513 C 0.56539(11) -0.0227(2) 0.17796(9) 0.057 Uani 0.35 1 d PD C 2
C514 C 0.67519(12) 0.0033(2) 0.15838(8) 0.059 Uani 0.35 1 d PD C 2
C515 C 0.70594(12) 0.06284(16) 0.13067(10) 0.060 Uani 0.35 1 d PD C 2
C516 C 0.67431(14) 0.19025(15) 0.07993(9) 0.053 Uani 0.35 1 d PD C 2
C517 C 0.58951(11) 0.30862(15) 0.06692(10) 0.057 Uani 0.35 1 d PD C 2
C518 C 0.52295(14) 0.32669(15) 0.07624(10) 0.056 Uani 0.35 1 d PD C 2
C519 C 0.43366(14) 0.25556(17) 0.10669(8) 0.057 Uani 0.35 1 d PD C 2
C520 C 0.42571(15) 0.13858(15) 0.16163(9) 0.059 Uani 0.35 1 d PD C 2
C521 C 0.46294(13) 0.0605(2) 0.18192(8) 0.064 Uani 0.35 1 d PD C 2
C522 C 0.49278(12) 0.07761(18) 0.23058(9) 0.058 Uani 0.35 1 d PD C 2
C523 C 0.59359(11) -0.0064(2) 0.22362(8) 0.060 Uani 0.35 1 d PD C 2
C524 C 0.70501(12) 0.02180(19) 0.20686(9) 0.061 Uani 0.35 1 d PD C 2
C525 C 0.75444(15) 0.11818(16) 0.16231(8) 0.053 Uani 0.35 1 d PD C 2
C526 C 0.71984(12) 0.24226(15) 0.10972(10) 0.054 Uani 0.35 1 d PD C 2
C527 C 0.63745(14) 0.36324(17) 0.09940(9) 0.060 Uani 0.35 1 d PD C 2
C528 C 0.52853(13) 0.39412(18) 0.11173(8) 0.057 Uani 0.35 1 d PD C 2
C529 C 0.43992(15) 0.31788(15) 0.14061(9) 0.064 Uani 0.35 1 d PD C 2
C530 C 0.43296(14) 0.20484(17) 0.19780(8) 0.055 Uani 0.35 1 d PD C 2
C531 C 0.62895(11) 0.39169(16) 0.24837(10) 0.054 Uani 0.35 1 d PD C 2
C532 C 0.60000(11) 0.33547(18) 0.27422(8) 0.051 Uani 0.35 1 d PD C 2
C533 C 0.63642(13) 0.25646(14) 0.29388(10) 0.056 Uani 0.35 1 d PD C 2
C534 C 0.70034(11) 0.23973(14) 0.28745(10) 0.049 Uani 0.35 1 d PD C 2
C535 C 0.73037(12) 0.29831(19) 0.25888(9) 0.053 Uani 0.35 1 d PD C 2
C536 C 0.69614(14) 0.37254(16) 0.24037(9) 0.051 Uani 0.35 1 d PD C 2
C537 C 0.58784(13) 0.42838(19) 0.20572(8) 0.056 Uani 0.35 1 d PD C 2
C538 C 0.52826(13) 0.31133(18) 0.25880(8) 0.054 Uani 0.35 1 d PD C 2
C539 C 0.58767(11) 0.18485(17) 0.29147(10) 0.058 Uani 0.35 1 d PD C 2
C540 C 0.71888(12) 0.15081(17) 0.27670(10) 0.059 Uani 0.35 1 d PD C 2
C541 C 0.76888(15) 0.24744(15) 0.23214(8) 0.059 Uani 0.35 1 d PD C 2
C542 C 0.69621(14) 0.39873(17) 0.19334(8) 0.053 Uani 0.35 1 d PD C 2
C543 C 0.62921(11) 0.4341(2) 0.17169(9) 0.057 Uani 0.35 1 d PD C 2
C544 C 0.51992(12) 0.4080(2) 0.19204(8) 0.059 Uani 0.35 1 d PD C 2
C545 C 0.48947(12) 0.34651(16) 0.21899(10) 0.060 Uani 0.35 1 d PD C 2
C546 C 0.52024(14) 0.21908(15) 0.26985(9) 0.053 Uani 0.35 1 d PD C 2
C547 C 0.60535(11) 0.10118(15) 0.28180(11) 0.057 Uani 0.35 1 d PD C 2
C548 C 0.67328(14) 0.08339(15) 0.27483(10) 0.056 Uani 0.35 1 d PD C 2
C549 C 0.76119(14) 0.15517(17) 0.24321(8) 0.057 Uani 0.35 1 d PD C 2
C550 C 0.76845(16) 0.27163(15) 0.18780(9) 0.059 Uani 0.35 1 d PD C 2
C551 C 0.73144(13) 0.3501(2) 0.16793(8) 0.064 Uani 0.35 1 d PD C 2
C552 C 0.70104(12) 0.33150(18) 0.11951(9) 0.058 Uani 0.35 1 d PD C 2
C553 C 0.60058(11) 0.4165(2) 0.12622(8) 0.060 Uani 0.35 1 d PD C 2
C554 C 0.48972(12) 0.38836(19) 0.14374(9) 0.061 Uani 0.35 1 d PD C 2
C555 C 0.43998(15) 0.29172(16) 0.18765(8) 0.053 Uani 0.35 1 d PD C 2
C556 C 0.47449(12) 0.16731(15) 0.24009(11) 0.054 Uani 0.35 1 d PD C 2
C557 C 0.55632(14) 0.04570(17) 0.25066(9) 0.060 Uani 0.35 1 d PD C 2
C558 C 0.66540(14) 0.01753(19) 0.23842(8) 0.057 Uani 0.35 1 d PD C 2
C559 C 0.75449(16) 0.09253(16) 0.20939(10) 0.064 Uani 0.35 1 d PD C 2
C560 C 0.76174(15) 0.20490(18) 0.15191(8) 0.055 Uani 0.35 1 d PD C 2
C601 C 0.44068(14) 0.11260(18) 0.11503(11) 0.043 Uani 0.15 1 d PD D 3
C602 C 0.47139(16) 0.12670(18) 0.07926(10) 0.046 Uani 0.15 1 d PD D 3
C603 C 0.48031(15) 0.21604(19) 0.06391(10) 0.048 Uani 0.15 1 d PD D 3
C604 C 0.45908(14) 0.28603(18) 0.08593(12) 0.045 Uani 0.15 1 d PD D 3
C605 C 0.42684(17) 0.27105(18) 0.12422(10) 0.046 Uani 0.15 1 d PD D 3
C606 C 0.41816(16) 0.18707(19) 0.13850(10) 0.046 Uani 0.15 1 d PD D 3
C607 C 0.46801(14) 0.0467(2) 0.14997(10) 0.047 Uani 0.15 1 d PD D 3
C608 C 0.53077(14) 0.0749(2) 0.07563(10) 0.052 Uani 0.15 1 d PD D 3
C609 C 0.54575(14) 0.2198(2) 0.05107(11) 0.049 Uani 0.15 1 d PD D 3
C610 C 0.50190(14) 0.3640(2) 0.09668(11) 0.050 Uani 0.15 1 d PD D 3
C611 C 0.44892(15) 0.34042(19) 0.15810(10) 0.047 Uani 0.15 1 d PD D 3
C612 C 0.43029(15) 0.16744(19) 0.18762(10) 0.048 Uani 0.15 1 d PD D 3
C613 C 0.46171(14) 0.0806(2) 0.19450(11) 0.052 Uani 0.15 1 d PD D 3
C614 C 0.52415(16) -0.0015(2) 0.14680(10) 0.050 Uani 0.15 1 d PD D 3
C615 C 0.55637(14) 0.01288(19) 0.10842(12) 0.049 Uani 0.15 1 d PD D 3
C616 C 0.57702(15) 0.13292(19) 0.05859(11) 0.046 Uani 0.15 1 d PD D 3
C617 C 0.58536(14) 0.29370(19) 0.06041(11) 0.049 Uani 0.15 1 d PD D 3
C618 C 0.56379(15) 0.3670(2) 0.08517(11) 0.051 Uani 0.15 1 d PD D 3
C619 C 0.49508(14) 0.3985(2) 0.14105(10) 0.052 Uani 0.15 1 d PD D 3
C620 C 0.46069(16) 0.3219(2) 0.20425(10) 0.051 Uani 0.15 1 d PD D 3
C621 C 0.45165(18) 0.2325(2) 0.21947(10) 0.055 Uani 0.15 1 d PD D 3
C622 C 0.50455(14) 0.2143(2) 0.26094(11) 0.051 Uani 0.15 1 d PD D 3
C623 C 0.51159(16) 0.0636(2) 0.23334(10) 0.052 Uani 0.15 1 d PD D 3
C624 C 0.57767(14) -0.0186(2) 0.18801(11) 0.050 Uani 0.15 1 d PD D 3
C625 C 0.62984(15) 0.0049(2) 0.12628(11) 0.052 Uani 0.15 1 d PD D 3
C626 C 0.64606(14) 0.12544(19) 0.07544(12) 0.053 Uani 0.15 1 d PD D 3
C627 C 0.65861(15) 0.2857(2) 0.07928(11) 0.051 Uani 0.15 1 d PD D 3
C628 C 0.62233(13) 0.4068(2) 0.11677(10) 0.055 Uani 0.15 1 d PD D 3
C629 C 0.55043(16) 0.4341(2) 0.17112(10) 0.050 Uani 0.15 1 d PD D 3
C630 C 0.51992(14) 0.3592(2) 0.23619(10) 0.048 Uani 0.15 1 d PD D 3
C631 C 0.75356(14) 0.30546(18) 0.23148(11) 0.043 Uani 0.15 1 d PD D 3
C632 C 0.72300(16) 0.29185(18) 0.26738(10) 0.046 Uani 0.15 1 d PD D 3
C633 C 0.71265(15) 0.20254(19) 0.28221(10) 0.048 Uani 0.15 1 d PD D 3
C634 C 0.73513(14) 0.13242(18) 0.26096(12) 0.045 Uani 0.15 1 d PD D 3
C635 C 0.76598(17) 0.14681(18) 0.22194(10) 0.046 Uani 0.15 1 d PD D 3
C636 C 0.77566(16) 0.23072(19) 0.20797(10) 0.046 Uani 0.15 1 d PD D 3
C637 C 0.72610(14) 0.3710(2) 0.19638(10) 0.047 Uani 0.15 1 d PD D 3
C638 C 0.66242(14) 0.3420(2) 0.27019(10) 0.052 Uani 0.15 1 d PD D 3
C639 C 0.64715(14) 0.1980(2) 0.29488(11) 0.049 Uani 0.15 1 d PD D 3
C640 C 0.69255(14) 0.0543(2) 0.24967(11) 0.050 Uani 0.15 1 d PD D 3
C641 C 0.74514(15) 0.07749(19) 0.18778(11) 0.047 Uani 0.15 1 d PD D 3
C642 C 0.76268(16) 0.25124(19) 0.15892(10) 0.048 Uani 0.15 1 d PD D 3
C643 C 0.73232(14) 0.3386(2) 0.15149(11) 0.052 Uani 0.15 1 d PD D 3
C644 C 0.67058(16) 0.42015(19) 0.19985(10) 0.050 Uani 0.15 1 d PD D 3
C645 C 0.63704(14) 0.40418(19) 0.23748(12) 0.049 Uani 0.15 1 d PD D 3
C646 C 0.61598(15) 0.28494(19) 0.28764(11) 0.046 Uani 0.15 1 d PD D 3
C647 C 0.60746(14) 0.12424(19) 0.28465(12) 0.049 Uani 0.15 1 d PD D 3
C648 C 0.63126(16) 0.0497(2) 0.26194(10) 0.051 Uani 0.15 1 d PD D 3
C649 C 0.69889(14) 0.0201(2) 0.20517(10) 0.052 Uani 0.15 1 d PD D 3
C650 C 0.73237(16) 0.0969(2) 0.14169(10) 0.051 Uani 0.15 1 d PD D 3
C651 C 0.74200(17) 0.1864(2) 0.12681(10) 0.055 Uani 0.15 1 d PD D 3
C652 C 0.68812(14) 0.2041(2) 0.08581(11) 0.051 Uani 0.15 1 d PD D 3
C653 C 0.68163(17) 0.3551(2) 0.11301(10) 0.052 Uani 0.15 1 d PD D 3
C654 C 0.61633(14) 0.4369(2) 0.15898(11) 0.050 Uani 0.15 1 d PD D 3
C655 C 0.56350(15) 0.4135(2) 0.22014(11) 0.052 Uani 0.15 1 d PD D 3
C656 C 0.54697(15) 0.29277(19) 0.27087(12) 0.053 Uani 0.15 1 d PD D 3
C657 C 0.53393(15) 0.1326(2) 0.26744(11) 0.051 Uani 0.15 1 d PD D 3
C658 C 0.57176(14) 0.0132(2) 0.22989(10) 0.055 Uani 0.15 1 d PD D 3
C659 C 0.64319(16) -0.0154(2) 0.17532(11) 0.050 Uani 0.15 1 d PD D 3
C660 C 0.67334(14) 0.0588(2) 0.10992(10) 0.048 Uani 0.15 1 d PD D 3
C701 C 0.4795(2) 0.2368(3) 0.24643(17) 0.045 Uani 0.15 1 d PD E 4
C702 C 0.5308(2) 0.1918(3) 0.27553(15) 0.043 Uani 0.15 1 d PD E 4
C703 C 0.5445(2) 0.1004(3) 0.26590(16) 0.042 Uani 0.15 1 d PD E 4
C704 C 0.5067(2) 0.0602(3) 0.22717(18) 0.048 Uani 0.15 1 d PD E 4
C705 C 0.4525(2) 0.1083(3) 0.19602(17) 0.049 Uani 0.15 1 d PD E 4
C706 C 0.4394(2) 0.1940(3) 0.20519(17) 0.043 Uani 0.15 1 d PD E 4
C707 C 0.4900(2) 0.3278(3) 0.23433(17) 0.035 Uani 0.15 1 d PD E 4
C708 C 0.5956(2) 0.2352(3) 0.29506(14) 0.049 Uani 0.15 1 d PD E 4
C709 C 0.6181(2) 0.0873(3) 0.27916(15) 0.045 Uani 0.15 1 d PD E 4
C710 C 0.5401(2) 0.0045(3) 0.19915(17) 0.041 Uani 0.15 1 d PD E 4
C711 C 0.4517(2) 0.0813(3) 0.14901(18) 0.039 Uani 0.15 1 d PD E 4
C712 C 0.4239(2) 0.2580(3) 0.16777(18) 0.044 Uani 0.15 1 d PD E 4
C713 C 0.4560(2) 0.3406(3) 0.18600(17) 0.040 Uani 0.15 1 d PD E 4
C714 C 0.5510(3) 0.3684(3) 0.25235(16) 0.044 Uani 0.15 1 d PD E 4
C715 C 0.6054(2) 0.3207(3) 0.28375(16) 0.044 Uani 0.15 1 d PD E 4
C716 C 0.6496(2) 0.1705(3) 0.29685(14) 0.049 Uani 0.15 1 d PD E 4
C717 C 0.6492(2) 0.0338(3) 0.25331(17) 0.038 Uani 0.15 1 d PD E 4
C718 C 0.6094(2) -0.0068(3) 0.21128(17) 0.044 Uani 0.15 1 d PD E 4
C719 C 0.5056(2) 0.0167(3) 0.15082(18) 0.045 Uani 0.15 1 d PD E 4
C720 C 0.4376(2) 0.1415(3) 0.11389(16) 0.042 Uani 0.15 1 d PD E 4
C721 C 0.4239(2) 0.2328(3) 0.12365(17) 0.041 Uani 0.15 1 d PD E 4
C722 C 0.4541(2) 0.2898(3) 0.09444(16) 0.043 Uani 0.15 1 d PD E 4
C723 C 0.4847(2) 0.3939(3) 0.15867(17) 0.044 Uani 0.15 1 d PD E 4
C724 C 0.5821(2) 0.4242(3) 0.22312(17) 0.047 Uani 0.15 1 d PD E 4
C725 C 0.6698(2) 0.3472(3) 0.27351(16) 0.051 Uani 0.15 1 d PD E 4
C726 C 0.7101(2) 0.1954(3) 0.28717(15) 0.048 Uani 0.15 1 d PD E 4
C727 C 0.7128(2) 0.0612(3) 0.24219(17) 0.039 Uani 0.15 1 d PD E 4
C728 C 0.6483(2) -0.0090(3) 0.17574(18) 0.045 Uani 0.15 1 d PD E 4
C729 C 0.5424(2) 0.0164(3) 0.11755(17) 0.046 Uani 0.15 1 d PD E 4
C730 C 0.4771(2) 0.1417(3) 0.07872(16) 0.045 Uani 0.15 1 d PD E 4
C731 C 0.7192(2) 0.1919(3) 0.10765(17) 0.045 Uani 0.15 1 d PD E 4
C732 C 0.6679(2) 0.2367(3) 0.07831(15) 0.043 Uani 0.15 1 d PD E 4
C733 C 0.6531(2) 0.3275(3) 0.08833(15) 0.042 Uani 0.15 1 d PD E 4
C734 C 0.6917(2) 0.3686(3) 0.12647(18) 0.048 Uani 0.15 1 d PD E 4
C735 C 0.7450(2) 0.3203(3) 0.15835(17) 0.049 Uani 0.15 1 d PD E 4
C736 C 0.7589(2) 0.2349(3) 0.14897(17) 0.043 Uani 0.15 1 d PD E 4
C737 C 0.7087(2) 0.1011(3) 0.11998(17) 0.035 Uani 0.15 1 d PD E 4
C738 C 0.6025(2) 0.1939(3) 0.05988(15) 0.049 Uani 0.15 1 d PD E 4
C739 C 0.5796(2) 0.3411(3) 0.07542(15) 0.045 Uani 0.15 1 d PD E 4
C740 C 0.6589(2) 0.4238(3) 0.15500(17) 0.041 Uani 0.15 1 d PD E 4
C741 C 0.7472(2) 0.3469(3) 0.20564(18) 0.039 Uani 0.15 1 d PD E 4
C742 C 0.7734(2) 0.1702(3) 0.18606(17) 0.044 Uani 0.15 1 d PD E 4
C743 C 0.7428(2) 0.0867(3) 0.16821(17) 0.040 Uani 0.15 1 d PD E 4
C744 C 0.6480(2) 0.0600(3) 0.10146(16) 0.044 Uani 0.15 1 d PD E 4
C745 C 0.5929(2) 0.1083(3) 0.07109(16) 0.044 Uani 0.15 1 d PD E 4
C746 C 0.5480(3) 0.2581(3) 0.05747(15) 0.049 Uani 0.15 1 d PD E 4
C747 C 0.5489(2) 0.3936(3) 0.10200(17) 0.038 Uani 0.15 1 d PD E 4
C748 C 0.5899(2) 0.4373(3) 0.14264(17) 0.044 Uani 0.15 1 d PD E 4
C749 C 0.6930(2) 0.4114(3) 0.20337(18) 0.045 Uani 0.15 1 d PD E 4
C750 C 0.7602(2) 0.2860(3) 0.24042(16) 0.042 Uani 0.15 1 d PD E 4
C751 C 0.7743(2) 0.1949(3) 0.23037(16) 0.041 Uani 0.15 1 d PD E 4
C752 C 0.7428(2) 0.1389(3) 0.25928(16) 0.043 Uani 0.15 1 d PD E 4
C753 C 0.7131(2) 0.0341(3) 0.19533(17) 0.044 Uani 0.15 1 d PD E 4
C754 C 0.6161(2) 0.0049(3) 0.13048(17) 0.047 Uani 0.15 1 d PD E 4
C755 C 0.5280(3) 0.0812(3) 0.08052(16) 0.051 Uani 0.15 1 d PD E 4
C756 C 0.4875(2) 0.2330(3) 0.06699(16) 0.048 Uani 0.15 1 d PD E 4
C757 C 0.4840(2) 0.3675(3) 0.11156(17) 0.039 Uani 0.15 1 d PD E 4
C758 C 0.5501(2) 0.4362(3) 0.17768(18) 0.045 Uani 0.15 1 d PD E 4
C759 C 0.6557(2) 0.4117(3) 0.23638(16) 0.046 Uani 0.15 1 d PD E 4
C760 C 0.7208(2) 0.2867(3) 0.27568(16) 0.045 Uani 0.15 1 d PD E 4
Cl1 Cl 0.07232(17) 0.0609(2) 0.18695(9) 0.1098(13) Uani 0.50 1 d PDU F 1
Cl2 Cl -0.08393(16) 0.0326(2) 0.17595(13) 0.1002(11) Uani 0.50 1 d PDU F 1
C51 C 0.01522(13) 0.0984(5) 0.13786(17) 0.076(2) Uani 0.50 1 d PGDU F 1
C52 C -0.05429(13) 0.0850(5) 0.13275(16) 0.0782(18) Uani 0.50 1 d PGDU F 1
C53 C -0.09998(16) 0.1133(6) 0.09302(18) 0.104(4) Uani 0.50 1 d PGDU F 1
H53 H -0.1475 0.1042 0.0895 0.125 Uiso 0.50 1 calc PR F 1
C54 C -0.0762(2) 0.1550(5) 0.05838(16) 0.073(2) Uani 0.50 1 d PGDU F 1
H54 H -0.1074 0.1744 0.0312 0.088 Uiso 0.50 1 calc PR F 1
C55 C -0.0067(2) 0.1684(5) 0.06348(16) 0.065(2) Uani 0.50 1 d PGDU F 1
H55 H 0.0096 0.1969 0.0398 0.078 Uiso 0.50 1 calc PR F 1
C56 C 0.03904(17) 0.1400(5) 0.10322(18) 0.076(3) Uani 0.50 1 d PGDU F 1
H56 H 0.0865 0.1492 0.1067 0.091 Uiso 0.50 1 calc PR F 1
Cl3 Cl -0.0988(2) 0.2027(11) 0.0459(5) 0.494(14) Uani 0.50 1 d PDU G 2
Cl4 Cl 0.0580(2) 0.1908(8) 0.0842(3) 0.284(6) Uani 0.50 1 d PDU G 2
C61 C -0.06572(17) 0.1304(5) 0.0905(2) 0.092(3) Uani 0.50 1 d PGDU G 2
C62 C 0.00435(18) 0.1257(5) 0.1079(3) 0.092(2) Uani 0.50 1 d PGDU G 2
C63 C 0.0311(2) 0.0684(6) 0.1439(3) 0.137(5) Uani 0.50 1 d PGDU G 2
H63 H 0.0790 0.0651 0.1558 0.165 Uiso 0.50 1 calc PR G 2
C64 C -0.0121(3) 0.0158(5) 0.1624(2) 0.085(3) Uani 0.50 1 d PGDU G 2
H64 H 0.0062 -0.0234 0.1869 0.103 Uiso 0.50 1 calc PR G 2
C65 C -0.0822(3) 0.0205(4) 0.1449(2) 0.075(2) Uani 0.50 1 d PGDU G 2
H65 H -0.1118 -0.0155 0.1576 0.090 Uiso 0.50 1 calc PR G 2
C66 C -0.1090(2) 0.0778(5) 0.1090(2) 0.083(2) Uani 0.50 1 d PGDU G 2
H66 H -0.1569 0.0810 0.0971 0.100 Uiso 0.50 1 calc PR G 2

loop_
_atom_site_aniso_label
_atom_site_aniso_U_11
_atom_site_aniso_U_22
_atom_site_aniso_U_33
_atom_site_aniso_U_23
_atom_site_aniso_U_13
_atom_site_aniso_U_12
Zn01 0.02192(12) 0.02823(14) 0.01943(15) -0.00029(18) 0.00474(9) 0.00004(18)
N101 0.0240(9) 0.0252(9) 0.0196(10) 0.0029(15) 0.0068(7) 0.0064(15)
N102 0.0256(15) 0.0326(17) 0.0173(18) -0.0031(11) 0.0052(11) -0.0047(13)
N103 0.0251(9) 0.0285(10) 0.0156(10) 0.0007(15) 0.0032(7) 0.0059(15)
N104 0.0259(14) 0.0176(13) 0.0202(18) 0.0022(10) 0.0077(11) 0.0048(11)
C101 0.0154(15) 0.0307(17) 0.0233(19) -0.0023(14) 0.0099(13) 0.0049(13)
C102 0.0195(15) 0.0234(16) 0.0224(18) -0.0006(12) 0.0083(13) 0.0011(12)
C103 0.033(2) 0.0320(18) 0.022(2) -0.0008(13) 0.0134(15) -0.0046(14)
C104 0.0289(18) 0.0221(16) 0.022(2) -0.0027(13) 0.0098(14) -0.0018(13)
C105 0.0253(17) 0.0237(17) 0.031(2) -0.0032(14) 0.0074(15) -0.0067(13)
C106 0.0319(18) 0.0251(17) 0.033(2) -0.0083(14) 0.0110(15) -0.0101(13)
C107 0.034(2) 0.036(2) 0.026(2) -0.0001(15) 0.0131(16) -0.0102(15)
C108 0.0260(17) 0.0350(19) 0.016(2) -0.0108(13) 0.0060(13) -0.0043(14)
C109 0.0297(19) 0.0229(16) 0.021(2) -0.0048(13) 0.0041(14) -0.0019(13)
C110 0.033(2) 0.042(2) 0.020(2) -0.0001(15) 0.0020(15) 0.0024(16)
C111 0.036(2) 0.0318(18) 0.0123(18) 0.0026(13) 0.0081(14) 0.0047(15)
C112 0.0202(16) 0.0387(19) 0.0155(19) 0.0019(14) 0.0029(13) 0.0009(14)
C113 0.0254(16) 0.0192(15) 0.024(2) -0.0020(12) 0.0015(13) 0.0066(12)
C114 0.039(2) 0.0180(15) 0.025(2) 0.0117(13) 0.0068(15) 0.0103(13)
C115 0.038(2) 0.0243(17) 0.026(2) 0.0032(13) 0.0092(15) 0.0118(14)
C116 0.0314(18) 0.0263(17) 0.0152(19) 0.0034(12) 0.0083(14) 0.0107(14)
C117 0.0251(16) 0.0129(13) 0.0294(19) -0.0026(12) 0.0117(13) -0.0048(11)
C118 0.0338(19) 0.0293(17) 0.0157(19) -0.0033(13) 0.0071(14) -0.0025(15)
C119 0.0227(17) 0.0315(18) 0.024(2) 0.0093(14) 0.0021(14) 0.0042(14)
C120 0.0267(17) 0.0387(19) 0.0161(18) 0.0000(14) 0.0052(13) 0.0072(14)
C121 0.060(3) 0.0227(17) 0.032(2) -0.0105(15) 0.0184(19) -0.0159(16)
C122 0.057(2) 0.0209(16) 0.033(2) -0.0098(14) 0.0220(18) -0.0103(15)
C123 0.059(3) 0.041(2) 0.015(2) -0.0027(15) 0.0122(19) -0.0048(19)
C124 0.042(2) 0.035(2) 0.030(2) 0.0093(16) 0.0165(18) 0.0069(17)
C125 0.059(3) 0.0296(19) 0.025(2) 0.0077(15) 0.0084(17) 0.0129(17)
C126 0.062(3) 0.0245(18) 0.036(2) 0.0005(16) 0.025(2) 0.0110(17)
C127 0.0355(19) 0.0217(15) 0.023(2) -0.0022(13) 0.0087(14) 0.0082(13)
C128 0.045(2) 0.0254(16) 0.024(2) 0.0004(13) 0.0215(17) -0.0035(15)
C129 0.061(3) 0.046(3) 0.049(3) 0.015(2) 0.017(2) -0.001(2)
C130 0.064(3) 0.038(2) 0.052(3) -0.002(2) 0.022(2) 0.016(2)
C131 0.045(2) 0.046(2) 0.048(3) 0.003(2) 0.032(2) 0.0068(19)
C132 0.059(3) 0.038(2) 0.033(3) 0.0152(18) 0.015(2) 0.0122(19)
C133 0.066(3) 0.053(3) 0.047(3) 0.024(2) 0.021(2) 0.000(2)
C134 0.083(3) 0.034(2) 0.035(3) -0.0076(17) 0.023(2) 0.001(2)
C135 0.046(2) 0.0338(19) 0.018(2) -0.0007(14) 0.0072(15) 0.0000(16)
C136 0.046(2) 0.0220(16) 0.028(2) 0.0052(13) 0.0073(16) -0.0089(14)
N1 0.0221(10) 0.088(2) 0.0420(17) 0.025(2) 0.0034(10) 0.007(2)
C1 0.045(3) 0.023(2) 0.116(5) 0.018(2) -0.025(3) -0.0026(18)
C2 0.0205(19) 0.046(3) 0.104(4) -0.028(3) 0.004(2) 0.0123(17)
C3 0.0221(19) 0.058(3) 0.101(4) -0.053(3) 0.002(2) -0.0044(18)
C4 0.034(2) 0.0295(19) 0.107(5) 0.019(2) -0.003(2) 0.0066(16)
C9 0.0261(19) 0.468(18) 0.063(4) -0.006(10) 0.019(2) -0.021(8)
N2A 0.0220(13) 0.142(5) 0.047(2) -0.001(3) -0.0051(11) -0.005(2)
C5A 0.047(2) 0.101(4) 0.045(3) -0.023(2) 0.0031(19) -0.017(2)
C6A 0.0313(18) 0.049(2) 0.107(4) -0.056(3) -0.011(2) 0.0038(16)
S1 0.0942(12) 0.1355(17) 0.0868(13) -0.0024(11) 0.0396(10) -0.0093(11)
C7A 0.071(3) 0.073(3) 0.066(4) 0.013(3) 0.006(2) -0.002(3)
C8A 0.060(3) 0.070(3) 0.114(5) -0.015(3) 0.044(3) -0.015(3)
C10A 0.0236(16) 0.184(7) 0.066(3) 0.006(5) -0.0154(16) -0.014(4)
C301 0.0296(9) 0.0574(10) 0.0193(13) 0.0030(18) 0.0026(8) -0.0005(9)
C302 0.0344(8) 0.0503(12) 0.028(4) -0.007(2) 0.0092(12) -0.0038(9)
C303 0.031 0.044 0.022 -0.010 0.019 0.005
C304 0.0265(9) 0.0484(7) 0.0303(10) 0.0012(15) 0.0164(7) 0.0005(6)
C305 0.032 0.044 0.038 0.000 0.013 -0.003
C306 0.0355(8) 0.0485(12) 0.022(4) 0.0095(18) 0.0089(11) 0.0030(9)
C307 0.0251(9) 0.0660(16) 0.0245(15) 0.0037(12) -0.0025(9) 0.0026(12)
C308 0.0416(11) 0.046(2) 0.032(3) -0.013(3) 0.0116(14) -0.0093(13)
C309 0.0404(12) 0.0385(17) 0.0401(14) -0.0056(11) 0.0192(10) 0.0084(12)
C310 0.0182(9) 0.0586(13) 0.0384(11) 0.0001(10) 0.0143(7) -0.0045(13)
C311 0.0364(14) 0.0452(17) 0.0374(15) 0.0011(10) 0.0182(10) -0.0125(11)
C312 0.0374(13) 0.051(2) 0.031(3) 0.013(3) 0.0084(15) 0.0099(12)
C313 0.0294(13) 0.0606(17) 0.0276(16) 0.0125(14) 0.0004(12) 0.0115(12)
C314 0.0221(14) 0.0671(17) 0.0290(16) -0.0087(12) -0.0014(11) -0.0094(10)
C315 0.0338(13) 0.0580(17) 0.0343(16) -0.0103(14) 0.0049(13) -0.0141(13)
C316 0.0478(13) 0.0378(19) 0.0421(15) -0.0082(12) 0.0199(11) 0.0003(11)
C317 0.0340(14) 0.0501(16) 0.0430(11) 0.0024(11) 0.0173(9) 0.0147(12)
C318 0.0190(14) 0.0606(16) 0.0393(12) 0.0010(9) 0.0126(12) 0.0105(11)
C319 0.0260(15) 0.0542(15) 0.0400(11) 0.0009(12) 0.0156(9) -0.0162(12)
C320 0.0489(12) 0.0325(17) 0.0427(12) 0.0024(12) 0.0190(11) -0.0106(12)
C321 0.0499(12) 0.0309(18) 0.0428(14) 0.0132(12) 0.0187(10) 0.0045(13)
C322 0.0560(12) 0.031(2) 0.0476(14) 0.0076(14) 0.0212(9) 0.0123(13)
C323 0.0274(14) 0.0642(17) 0.0380(14) 0.0119(11) 0.0057(10) 0.0191(12)
C324 0.0208(16) 0.0733(13) 0.0336(17) -0.0045(9) 0.0022(12) -0.0069(13)
C325 0.0372(14) 0.0496(18) 0.0402(15) -0.0136(11) 0.0104(10) -0.0246(12)
C326 0.0578(12) 0.030(2) 0.0491(12) -0.0015(13) 0.0225(9) -0.0010(14)
C327 0.0397(13) 0.0433(18) 0.0454(13) 0.0102(11) 0.0165(12) 0.0244(12)
C328 0.0153(15) 0.0722(13) 0.0372(12) 0.0022(11) 0.0053(12) 0.0088(13)
C329 0.0237(14) 0.0623(16) 0.0418(11) -0.0071(11) 0.0085(11) -0.0194(12)
C330 0.0547(12) 0.033(2) 0.0449(12) -0.0047(12) 0.0214(10) -0.0145(13)
C331 0.0296(9) 0.0574(10) 0.0193(13) 0.0030(18) 0.0026(8) -0.0005(9)
C332 0.0344(8) 0.0503(12) 0.028(4) -0.007(2) 0.0092(12) -0.0038(9)
C333 0.031 0.044 0.022 -0.010 0.019 0.005
C334 0.0265(9) 0.0484(7) 0.0303(10) 0.0012(15) 0.0164(7) 0.0005(6)
C335 0.032 0.044 0.038 0.000 0.013 -0.003
C336 0.0355(8) 0.0485(12) 0.022(4) 0.0095(18) 0.0089(11) 0.0030(9)
C337 0.0251(9) 0.0660(16) 0.0245(15) 0.0037(12) -0.0025(9) 0.0026(12)
C338 0.0416(11) 0.046(2) 0.032(3) -0.013(3) 0.0116(14) -0.0093(13)
C339 0.0404(12) 0.0385(17) 0.0401(14) -0.0056(11) 0.0192(10) 0.0084(12)
C340 0.0182(9) 0.0586(13) 0.0384(11) 0.0001(10) 0.0143(7) -0.0045(13)
C341 0.0364(14) 0.0452(17) 0.0374(15) 0.0011(10) 0.0182(10) -0.0125(11)
C342 0.0374(13) 0.051(2) 0.031(3) 0.013(3) 0.0084(15) 0.0099(12)
C343 0.0294(13) 0.0606(17) 0.0276(16) 0.0125(14) 0.0004(12) 0.0115(12)
C344 0.0221(14) 0.0671(17) 0.0290(16) -0.0087(12) -0.0014(11) -0.0094(10)
C345 0.0338(13) 0.0580(17) 0.0343(16) -0.0103(14) 0.0049(13) -0.0141(13)
C346 0.0478(13) 0.0378(19) 0.0421(15) -0.0082(12) 0.0199(11) 0.0003(11)
C347 0.0340(14) 0.0501(16) 0.0430(11) 0.0024(11) 0.0173(9) 0.0147(12)
C348 0.0190(14) 0.0606(16) 0.0393(12) 0.0010(9) 0.0126(12) 0.0105(11)
C349 0.0260(15) 0.0542(15) 0.0400(11) 0.0009(12) 0.0156(9) -0.0162(12)
C350 0.0489(12) 0.0325(17) 0.0427(12) 0.0024(12) 0.0190(11) -0.0106(12)
C351 0.0499(12) 0.0309(18) 0.0428(14) 0.0132(12) 0.0187(10) 0.0045(13)
C352 0.0560(12) 0.031(2) 0.0476(14) 0.0076(14) 0.0212(9) 0.0123(13)
C353 0.0274(14) 0.0642(17) 0.0380(14) 0.0119(11) 0.0057(10) 0.0191(12)
C354 0.0208(16) 0.0733(13) 0.0336(17) -0.0045(9) 0.0022(12) -0.0069(13)
C355 0.0372(14) 0.0496(18) 0.0402(15) -0.0136(11) 0.0104(10) -0.0246(12)
C356 0.0578(12) 0.030(2) 0.0491(12) -0.0015(13) 0.0225(9) -0.0010(14)
C357 0.0397(13) 0.0433(18) 0.0454(13) 0.0102(11) 0.0165(12) 0.0244(12)
C358 0.0153(15) 0.0722(13) 0.0372(12) 0.0022(11) 0.0053(12) 0.0088(13)
C359 0.0237(14) 0.0623(16) 0.0418(11) -0.0071(11) 0.0085(11) -0.0194(12)
C360 0.0547(12) 0.033(2) 0.0449(12) -0.0047(12) 0.0214(10) -0.0145(13)
C401 0.066 0.043 0.041 0.024 0.004 0.017
C402 0.045 0.059 0.040 0.021 -0.014 0.020
C403 0.039 0.064 0.062 0.010 0.000 0.014
C404 0.042 0.049 0.070 0.002 0.013 0.030
C405 0.067 0.024 0.066 0.001 0.016 0.022
C406 0.069 0.033 0.058 0.016 0.010 0.012
C407 0.073 0.059 0.038 0.023 0.017 0.008
C408 0.054 0.070 0.051 0.001 -0.003 -0.002
C409 0.030 0.071 0.064 0.004 -0.002 0.000
C410 0.051 0.057 0.065 -0.012 0.027 0.015
C411 0.070 0.039 0.062 -0.014 0.022 0.006
C412 0.072 0.036 0.068 0.015 0.019 -0.007
C413 0.072 0.057 0.057 0.023 0.028 -0.008
C414 0.075 0.070 0.028 0.012 0.021 0.006
C415 0.065 0.073 0.049 -0.004 0.001 0.003
C416 0.048 0.072 0.046 -0.004 -0.013 -0.014
C417 0.027 0.066 0.068 -0.001 0.020 -0.006
C418 0.049 0.069 0.064 -0.005 0.029 0.002
C419 0.061 0.045 0.051 -0.021 0.029 0.015
C420 0.070 0.029 0.068 -0.019 0.018 -0.014
C421 0.061 0.041 0.072 0.001 0.018 -0.016
C422 0.045 0.045 0.067 -0.006 0.012 -0.027
C423 0.057 0.063 0.055 0.012 0.033 -0.017
C424 0.068 0.067 0.032 -0.004 0.030 0.002
C425 0.066 0.067 0.058 -0.005 0.010 -0.004
C426 0.055 0.067 0.059 -0.007 0.001 -0.016
C427 0.053 0.060 0.067 0.003 0.020 -0.012
C428 0.058 0.074 0.048 0.003 0.037 -0.007
C429 0.067 0.060 0.045 -0.014 0.022 0.003
C430 0.064 0.059 0.046 -0.025 0.002 -0.024
C431 0.066 0.043 0.041 0.024 0.004 0.017
C432 0.045 0.059 0.040 0.021 -0.014 0.020
C433 0.039 0.064 0.062 0.010 0.000 0.014
C434 0.042 0.049 0.070 0.002 0.013 0.030
C435 0.067 0.024 0.066 0.001 0.016 0.022
C436 0.069 0.033 0.058 0.016 0.010 0.012
C437 0.073 0.059 0.038 0.023 0.017 0.008
C438 0.054 0.070 0.051 0.001 -0.003 -0.002
C439 0.030 0.071 0.064 0.004 -0.002 0.000
C440 0.051 0.057 0.065 -0.012 0.027 0.015
C441 0.070 0.039 0.062 -0.014 0.022 0.006
C442 0.072 0.036 0.068 0.015 0.019 -0.007
C443 0.072 0.057 0.057 0.023 0.028 -0.008
C444 0.075 0.070 0.028 0.012 0.021 0.006
C445 0.065 0.073 0.049 -0.004 0.001 0.003
C446 0.048 0.072 0.046 -0.004 -0.013 -0.014
C447 0.027 0.066 0.068 -0.001 0.020 -0.006
C448 0.049 0.069 0.064 -0.005 0.029 0.002
C449 0.061 0.045 0.051 -0.021 0.029 0.015
C450 0.070 0.029 0.068 -0.019 0.018 -0.014
C451 0.061 0.041 0.072 0.001 0.018 -0.016
C452 0.045 0.045 0.067 -0.006 0.012 -0.027
C453 0.057 0.063 0.055 0.012 0.033 -0.017
C454 0.068 0.067 0.032 -0.004 0.030 0.002
C455 0.066 0.067 0.058 -0.005 0.010 -0.004
C456 0.055 0.067 0.059 -0.007 0.001 -0.016
C457 0.053 0.060 0.067 0.003 0.020 -0.012
C458 0.058 0.074 0.048 0.003 0.037 -0.007
C459 0.067 0.060 0.045 -0.014 0.022 0.003
C460 0.064 0.059 0.046 -0.025 0.002 -0.024
C501 0.067 0.045 0.050 -0.029 0.012 -0.012
C502 0.066 0.054 0.038 -0.035 0.024 -0.004
C503 0.063 0.072 0.033 -0.014 0.009 -0.009
C504 0.046 0.067 0.025 -0.006 -0.013 -0.011
C505 0.049 0.063 0.040 -0.011 -0.003 -0.016
C506 0.050 0.047 0.051 -0.015 0.002 -0.026
C507 0.073 0.022 0.072 -0.019 0.016 0.009
C508 0.060 0.061 0.050 -0.022 0.033 0.005
C509 0.062 0.072 0.047 0.003 0.026 -0.003
C510 0.054 0.067 0.045 0.012 -0.010 0.008
C511 0.036 0.079 0.056 -0.011 0.000 -0.012
C512 0.056 0.041 0.060 -0.003 0.011 -0.018
C513 0.068 0.031 0.068 0.005 0.008 -0.010
C514 0.065 0.042 0.071 -0.008 0.017 0.023
C515 0.059 0.053 0.072 -0.015 0.027 0.020
C516 0.055 0.073 0.043 -0.005 0.034 -0.003
C517 0.076 0.061 0.037 0.021 0.017 0.002
C518 0.065 0.051 0.043 0.019 -0.003 0.015
C519 0.027 0.077 0.056 0.006 -0.015 0.016
C520 0.041 0.071 0.066 -0.009 0.019 -0.012
C521 0.065 0.060 0.070 -0.006 0.024 -0.016
C522 0.061 0.061 0.061 0.006 0.034 -0.017
C523 0.071 0.043 0.063 0.014 0.009 0.002
C524 0.057 0.049 0.070 0.006 0.004 0.025
C525 0.022 0.066 0.076 -0.009 0.021 0.029
C526 0.050 0.070 0.055 -0.001 0.039 -0.013
C527 0.074 0.053 0.060 0.021 0.029 -0.011
C528 0.063 0.045 0.054 0.018 -0.003 0.021
C529 0.046 0.067 0.074 0.004 0.002 0.020
C530 0.031 0.077 0.066 -0.010 0.028 -0.002
C531 0.067 0.045 0.050 -0.029 0.012 -0.012
C532 0.066 0.054 0.038 -0.035 0.024 -0.004
C533 0.063 0.072 0.033 -0.014 0.009 -0.009
C534 0.046 0.067 0.025 -0.006 -0.013 -0.011
C535 0.049 0.063 0.040 -0.011 -0.003 -0.016
C536 0.050 0.047 0.051 -0.015 0.002 -0.026
C537 0.073 0.022 0.072 -0.019 0.016 0.009
C538 0.060 0.061 0.050 -0.022 0.033 0.005
C539 0.062 0.072 0.047 0.003 0.026 -0.003
C540 0.054 0.067 0.045 0.012 -0.010 0.008
C541 0.036 0.079 0.056 -0.011 0.000 -0.012
C542 0.056 0.041 0.060 -0.003 0.011 -0.018
C543 0.068 0.031 0.068 0.005 0.008 -0.010
C544 0.065 0.042 0.071 -0.008 0.017 0.023
C545 0.059 0.053 0.072 -0.015 0.027 0.020
C546 0.055 0.073 0.043 -0.005 0.034 -0.003
C547 0.076 0.061 0.037 0.021 0.017 0.002
C548 0.065 0.051 0.043 0.019 -0.003 0.015
C549 0.027 0.077 0.056 0.006 -0.015 0.016
C550 0.041 0.071 0.066 -0.009 0.019 -0.012
C551 0.065 0.060 0.070 -0.006 0.024 -0.016
C552 0.061 0.061 0.061 0.006 0.034 -0.017
C553 0.071 0.043 0.063 0.014 0.009 0.002
C554 0.057 0.049 0.070 0.006 0.004 0.025
C555 0.022 0.066 0.076 -0.009 0.021 0.029
C556 0.050 0.070 0.055 -0.001 0.039 -0.013
C557 0.074 0.053 0.060 0.021 0.029 -0.011
C558 0.063 0.045 0.054 0.018 -0.003 0.021
C559 0.046 0.067 0.074 0.004 0.002 0.020
C560 0.031 0.077 0.066 -0.010 0.028 -0.002
C601 0.035 0.043 0.048 -0.007 0.004 -0.011
C602 0.045 0.049 0.041 -0.009 0.004 -0.008
C603 0.048 0.053 0.041 0.001 0.008 0.001
C604 0.041 0.048 0.041 0.007 -0.001 0.008
C605 0.040 0.046 0.049 -0.001 0.006 0.009
C606 0.036 0.051 0.052 -0.002 0.011 -0.001
C607 0.044 0.041 0.055 -0.002 0.011 -0.012
C608 0.056 0.051 0.051 -0.003 0.015 -0.001
C609 0.051 0.053 0.044 0.002 0.012 0.000
C610 0.051 0.047 0.049 0.008 0.005 0.005
C611 0.038 0.045 0.056 -0.005 0.009 0.014
C612 0.039 0.055 0.054 0.000 0.021 -0.006
C613 0.052 0.053 0.054 0.004 0.017 -0.006
C614 0.053 0.043 0.053 -0.001 0.010 -0.004
C615 0.057 0.042 0.047 -0.010 0.010 -0.004
C616 0.054 0.050 0.035 -0.010 0.013 -0.001
C617 0.060 0.050 0.038 0.010 0.013 -0.003
C618 0.057 0.047 0.047 0.008 0.009 -0.001
C619 0.050 0.044 0.058 0.000 0.007 0.009
C620 0.049 0.053 0.055 -0.011 0.018 0.009
C621 0.052 0.062 0.054 -0.005 0.019 0.000
C622 0.049 0.064 0.047 -0.003 0.024 -0.002
C623 0.053 0.053 0.052 0.007 0.018 -0.008
C624 0.057 0.038 0.054 0.004 0.011 -0.004
C625 0.058 0.044 0.054 -0.010 0.016 0.006
C626 0.054 0.055 0.052 -0.005 0.016 0.004
C627 0.055 0.057 0.046 0.006 0.023 -0.009
C628 0.056 0.055 0.054 0.001 0.011 -0.004
C629 0.054 0.038 0.057 -0.001 0.010 0.005
C630 0.052 0.048 0.048 -0.012 0.019 0.011
C631 0.035 0.043 0.048 -0.007 0.004 -0.011
C632 0.045 0.049 0.041 -0.009 0.004 -0.008
C633 0.048 0.053 0.041 0.001 0.008 0.001
C634 0.041 0.048 0.041 0.007 -0.001 0.008
C635 0.040 0.046 0.049 -0.001 0.006 0.009
C636 0.036 0.051 0.052 -0.002 0.011 -0.001
C637 0.044 0.041 0.055 -0.002 0.011 -0.012
C638 0.056 0.051 0.051 -0.003 0.015 -0.001
C639 0.051 0.053 0.044 0.002 0.012 0.000
C640 0.051 0.047 0.049 0.008 0.005 0.005
C641 0.038 0.045 0.056 -0.005 0.009 0.014
C642 0.039 0.055 0.054 0.000 0.021 -0.006
C643 0.052 0.053 0.054 0.004 0.017 -0.006
C644 0.053 0.043 0.053 -0.001 0.010 -0.004
C645 0.057 0.042 0.047 -0.010 0.010 -0.004
C646 0.054 0.050 0.035 -0.010 0.013 -0.001
C647 0.060 0.050 0.038 0.010 0.013 -0.003
C648 0.057 0.047 0.047 0.008 0.009 -0.001
C649 0.050 0.044 0.058 0.000 0.007 0.009
C650 0.049 0.053 0.055 -0.011 0.018 0.009
C651 0.052 0.062 0.054 -0.005 0.019 0.000
C652 0.049 0.064 0.047 -0.003 0.024 -0.002
C653 0.053 0.053 0.052 0.007 0.018 -0.008
C654 0.057 0.038 0.054 0.004 0.011 -0.004
C655 0.058 0.044 0.054 -0.010 0.016 0.006
C656 0.054 0.055 0.052 -0.005 0.016 0.004
C657 0.055 0.057 0.046 0.006 0.023 -0.009
C658 0.056 0.055 0.054 0.001 0.011 -0.004
C659 0.054 0.038 0.057 -0.001 0.010 0.005
C660 0.052 0.048 0.048 -0.012 0.019 0.011
C701 0.047 0.047 0.044 0.002 0.018 0.003
C702 0.050 0.046 0.039 0.009 0.022 0.001
C703 0.050 0.044 0.037 0.011 0.024 0.001
C704 0.050 0.049 0.049 0.007 0.019 -0.004
C705 0.047 0.049 0.053 0.001 0.016 -0.003
C706 0.035 0.050 0.050 0.000 0.022 -0.006
C707 0.037 0.035 0.039 -0.009 0.022 0.017
C708 0.052 0.052 0.043 0.000 0.015 0.002
C709 0.052 0.048 0.039 0.012 0.016 0.004
C710 0.043 0.032 0.047 0.003 0.009 -0.010
C711 0.029 0.035 0.051 -0.003 0.004 -0.015
C712 0.032 0.049 0.049 -0.002 0.009 0.002
C713 0.037 0.040 0.045 -0.001 0.015 0.011
C714 0.053 0.040 0.042 -0.012 0.016 0.005
C715 0.049 0.046 0.039 -0.013 0.010 -0.001
C716 0.052 0.052 0.043 0.005 0.013 0.003
C717 0.038 0.037 0.038 0.016 0.005 0.007
C718 0.045 0.038 0.048 0.006 0.009 -0.002
C719 0.045 0.040 0.048 -0.001 0.007 -0.004
C720 0.033 0.043 0.046 -0.003 0.003 -0.006
C721 0.031 0.044 0.046 0.001 0.004 -0.001
C722 0.038 0.045 0.044 0.007 0.003 0.003
C723 0.042 0.041 0.049 0.005 0.014 0.009
C724 0.053 0.041 0.049 -0.009 0.015 0.002
C725 0.053 0.051 0.050 -0.002 0.015 0.000
C726 0.048 0.052 0.041 0.003 0.008 0.000
C727 0.036 0.039 0.041 0.013 0.005 0.007
C728 0.049 0.034 0.052 -0.002 0.014 0.005
C729 0.052 0.040 0.046 -0.009 0.009 -0.003
C730 0.044 0.049 0.040 -0.006 0.004 -0.005
C731 0.047 0.047 0.044 0.002 0.018 0.003
C732 0.050 0.046 0.039 0.009 0.022 0.001
C733 0.050 0.044 0.037 0.011 0.024 0.001
C734 0.050 0.049 0.049 0.007 0.019 -0.004
C735 0.047 0.049 0.053 0.001 0.016 -0.003
C736 0.035 0.050 0.050 0.000 0.022 -0.006
C737 0.037 0.035 0.039 -0.009 0.022 0.017
C738 0.052 0.052 0.043 0.000 0.015 0.002
C739 0.052 0.048 0.039 0.012 0.016 0.004
C740 0.043 0.032 0.047 0.003 0.009 -0.010
C741 0.029 0.035 0.051 -0.003 0.004 -0.015
C742 0.032 0.049 0.049 -0.002 0.009 0.002
C743 0.037 0.040 0.045 -0.001 0.015 0.011
C744 0.053 0.040 0.042 -0.012 0.016 0.005
C745 0.049 0.046 0.039 -0.013 0.010 -0.001
C746 0.052 0.052 0.043 0.005 0.013 0.003
C747 0.038 0.037 0.038 0.016 0.005 0.007
C748 0.045 0.038 0.048 0.006 0.009 -0.002
C749 0.045 0.040 0.048 -0.001 0.007 -0.004
C750 0.033 0.043 0.046 -0.003 0.003 -0.006
C751 0.031 0.044 0.046 0.001 0.004 -0.001
C752 0.038 0.045 0.044 0.007 0.003 0.003
C753 0.042 0.041 0.049 0.005 0.014 0.009
C754 0.053 0.041 0.049 -0.009 0.015 0.002
C755 0.053 0.051 0.050 -0.002 0.015 0.000
C756 0.048 0.052 0.041 0.003 0.008 0.000
C757 0.036 0.039 0.041 0.013 0.005 0.007
C758 0.049 0.034 0.052 -0.002 0.014 0.005
C759 0.052 0.040 0.046 -0.009 0.009 -0.003
C760 0.044 0.049 0.040 -0.006 0.004 -0.005
Cl1 0.191(3) 0.094(2) 0.0572(17) 0.0201(14) 0.0539(18) 0.088(2)
Cl2 0.108(2) 0.085(2) 0.118(3) 0.037(2) 0.047(2) 0.0066(18)
C51 0.105(3) 0.068(6) 0.063(4) 0.001(4) 0.038(3) 0.008(5)
C52 0.118(3) 0.042(4) 0.091(4) -0.009(4) 0.056(3) -0.014(4)
C53 0.093(4) 0.100(8) 0.128(6) 0.039(6) 0.045(4) -0.031(6)
C54 0.066(3) 0.100(7) 0.059(4) -0.020(4) 0.025(3) -0.040(5)
C55 0.059(3) 0.077(5) 0.064(4) 0.004(4) 0.022(3) -0.012(4)
C56 0.073(4) 0.098(7) 0.063(4) 0.012(4) 0.030(3) 0.015(5)
Cl3 0.123(5) 0.68(3) 0.68(2) 0.55(2) 0.096(9) 0.116(10)
Cl4 0.082(3) 0.455(15) 0.280(9) 0.210(10) -0.028(4) -0.065(6)
C61 0.085(3) 0.089(6) 0.102(7) -0.028(4) 0.018(4) 0.004(4)
C62 0.083(3) 0.076(6) 0.118(7) -0.036(4) 0.025(4) 0.002(4)
C63 0.078(5) 0.157(10) 0.166(9) 0.025(7) 0.007(6) -0.014(6)
C64 0.052(4) 0.124(7) 0.070(6) -0.023(4) -0.006(3) 0.000(4)
C65 0.058(3) 0.117(6) 0.043(5) -0.038(3) -0.002(3) -0.001(4)
C66 0.057(4) 0.097(6) 0.087(6) -0.029(4) 0.000(4) 0.013(4)

loop_
_atom_type_symbol
_atom_type_description
_atom_type_scat_dispersion_real
_atom_type_scat_dispersion_imag
_atom_type_scat_source
C C 0.0033 0.0016 'International Tables Vol C Tables 4.2.6.8 and 6.1.1.4'
H H 0.0000 0.0000 'International Tables Vol C Tables 4.2.6.8 and 6.1.1.4'
N N 0.0061 0.0033 'International Tables Vol C Tables 4.2.6.8 and 6.1.1.4'
S S 0.1246 0.1234 'International Tables Vol C Tables 4.2.6.8 and 6.1.1.4'
Cl Cl 0.1484 0.1585 'International Tables Vol C Tables 4.2.6.8 and 6.1.1.4'
Zn Zn 0.2839 1.4301 'International Tables Vol C Tables 4.2.6.8 and 6.1.1.4'

loop_
_geom_angle_atom_site_label_1
_geom_angle_atom_site_label_2
_geom_angle_atom_site_label_3
_geom_angle
N101 Zn01 N102 89.87(13)
N101 Zn01 N103 160.20(7)
N102 Zn01 N103 87.87(13)
N101 Zn01 N104 88.86(13)
N102 Zn01 N104 165.59(7)
N103 Zn01 N104 88.48(13)
N101 Zn01 N1 92.44(9)
N102 Zn01 N1 96.11(17)
N103 Zn01 N1 107.36(9)
N104 Zn01 N1 98.29(16)
C104 N101 C101 106.85(19)
C104 N101 Zn01 125.5(3)
C101 N101 Zn01 127.6(3)
C108 N102 C105 104.2(3)
C108 N102 Zn01 129.4(3)
C105 N102 Zn01 125.9(2)
C109 N103 C112 106.23(19)
C109 N103 Zn01 127.7(3)
C112 N103 Zn01 126.0(3)
C116 N104 C113 107.3(3)
C116 N104 Zn01 126.1(2)
C113 N104 Zn01 126.6(2)
C120 C101 N101 122.5(3)
C120 C101 C102 126.8(3)
N101 C101 C102 110.8(3)
C103 C102 C101 107.2(4)
C103 C102 C127 127.9(4)
C101 C102 C127 124.5(3)
C102 C103 C104 106.5(4)
C102 C103 C128 129.6(4)
C104 C103 C128 123.6(3)
N101 C104 C117 128.1(3)
N101 C104 C103 108.7(3)
C117 C104 C103 123.2(3)
C117 C105 N102 125.6(3)
C117 C105 C106 124.3(4)
N102 C105 C106 109.7(3)
C107 C106 C105 106.3(3)
C107 C106 C121 129.3(3)
C105 C106 C121 124.4(4)
C108 C107 C106 106.2(3)
C108 C107 C122 127.4(4)
C106 C107 C122 125.9(4)
N102 C108 C107 113.4(3)
N102 C108 C118 121.5(3)
C107 C108 C118 125.1(3)
N103 C109 C118 123.9(3)
N103 C109 C110 111.0(3)
C118 C109 C110 125.1(3)
C111 C110 C109 106.1(4)
C111 C110 C123 127.9(4)
C109 C110 C123 125.7(4)
C110 C111 C112 106.9(4)
C110 C111 C124 128.6(4)
C112 C111 C124 124.5(3)
N103 C112 C119 126.7(3)
N103 C112 C111 109.8(3)
C119 C112 C111 123.3(3)
N104 C113 C119 126.8(3)
N104 C113 C114 108.3(3)
C119 C113 C114 124.5(3)
C115 C114 C113 107.1(3)
C115 C114 C125 129.3(4)
C113 C114 C125 123.6(4)
C114 C115 C116 106.1(3)
C114 C115 C126 127.3(4)
C116 C115 C126 126.0(4)
N104 C116 C120 123.7(3)
N104 C116 C115 111.1(3)
C120 C116 C115 125.0(3)
C105 C117 C104 124.3(3)
C109 C118 C108 129.0(4)
C113 C119 C112 124.9(3)
C101 C120 C116 129.6(4)
C106 C121 C129 111.9(3)
C107 C122 C130 114.9(3)
C110 C123 C131 112.8(4)
C111 C124 C132 112.2(4)
C114 C125 C133 109.9(3)
C134 C126 C115 113.8(3)
C102 C127 C135 112.2(3)
C136 C128 C103 112.9(3)
C2 N1 C1 108.9(3)
C2 N1 C9 105.3(8)
C1 N1 C9 111.1(8)
C2 N1 Zn01 112.3(3)
C1 N1 Zn01 112.1(3)
C9 N1 Zn01 106.9(2)
N1 C1 C3 111.1(4)
C4 C2 N1 112.7(4)
N2A C3 C1 112.3(4)
C2 C4 N2A 115.2(4)
C3 N2A C10A 109.0(5)
C3 N2A C4 107.2(3)
C10A N2A C4 111.3(5)
C3 N2A C5A 117.6(4)
C10A N2A C5A 108.3(4)
C4 N2A C5A 103.4(5)
N2A C5A C6A 124.0(4)
S1 C6A C5A 112.4(3)
C6A S1 C7A 100.1(2)
C8A C7A S1 114.4(4)
C302 C301 C307 120.06(8)
C302 C301 C306 120.03(8)
C307 C301 C306 107.4(2)
C301 C302 C303 120.01(8)
C301 C302 C308 119.97(8)
C303 C302 C308 108.5(2)
C304 C303 C309 119.98(8)
C304 C303 C302 119.96(8)
C309 C303 C302 107.7(2)
C303 C304 C305 120.02(8)
C303 C304 C310 120.02(8)
C305 C304 C310 107.8(2)
C306 C305 C311 120.01(8)
C306 C305 C304 120.03(8)
C311 C305 C304 108.0(2)
C305 C306 C301 119.94(8)
C305 C306 C312 119.95(8)
C301 C306 C312 109.0(2)
C314 C307 C313 119.99(8)
C314 C307 C301 119.97(8)
C313 C307 C301 108.0(2)
C315 C308 C302 119.98(8)
C315 C308 C316 120.01(8)
C302 C308 C316 107.5(2)
C317 C309 C303 119.99(8)
C317 C309 C316 120.01(8)
C303 C309 C316 108.0(2)
C318 C310 C319 119.93(8)
C318 C310 C304 119.97(8)
C319 C310 C304 108.3(2)
C320 C311 C305 120.05(8)
C320 C311 C319 119.99(8)
C305 C311 C319 108.3(2)
C321 C312 C313 119.99(8)
C321 C312 C306 120.01(8)
C313 C312 C306 107.0(2)
C323 C313 C307 120.02(8)
C323 C313 C312 119.99(8)
C307 C313 C312 108.6(2)
C307 C314 C324 119.99(8)
C307 C314 C315 119.98(8)
C324 C314 C315 108.1(2)
C308 C315 C325 120.02(8)
C308 C315 C314 120.04(8)
C325 C315 C314 107.6(2)
C326 C316 C309 119.93(8)
C326 C316 C308 119.95(8)
C309 C316 C308 108.2(2)
C309 C317 C327 120.03(8)
C309 C317 C318 120.00(8)
C327 C317 C318 105.3(2)
C310 C318 C317 119.95(8)
C310 C318 C328 120.01(8)
C317 C318 C328 110.5(2)
C329 C319 C311 120.01(8)
C329 C319 C310 120.02(8)
C311 C319 C310 107.6(2)
C311 C320 C330 120.00(8)
C311 C320 C321 119.95(8)
C330 C320 C321 107.6(2)
C312 C321 C320 120.01(8)
C312 C321 C322 120.02(8)
C320 C321 C322 108.7(2)
C357 C322 C356 119.99(8)
C357 C322 C321 119.97(8)
C356 C322 C321 107.2(2)
C313 C323 C357 120.02(8)
C313 C323 C358 119.98(8)
C357 C323 C358 107.4(2)
C358 C324 C359 119.98(8)
C358 C324 C314 120.04(8)
C359 C324 C314 108.3(2)
C360 C325 C359 120.01(8)
C360 C325 C315 119.97(8)
C359 C325 C315 108.6(2)
C316 C326 C360 120.02(8)
C316 C326 C352 120.06(8)
C360 C326 C352 108.4(2)
C352 C327 C353 119.99(8)
C352 C327 C317 119.92(8)
C353 C327 C317 109.7(2)
C354 C328 C353 120.00(8)
C354 C328 C318 119.95(8)
C353 C328 C318 106.4(2)
C319 C329 C354 120.02(8)
C319 C329 C355 120.00(8)
C354 C329 C355 107.0(2)
C355 C330 C356 119.99(8)
C355 C330 C320 119.99(8)
C356 C330 C320 107.9(2)
C332 C331 C337 120.01(8)
C332 C331 C336 120.03(8)
C337 C331 C336 107.2(2)
C331 C332 C333 119.98(8)
C331 C332 C338 119.97(8)
C333 C332 C338 106.8(2)
C334 C333 C339 119.98(8)
C334 C333 C332 119.96(8)
C339 C333 C332 108.9(2)
C333 C334 C335 119.99(8)
C333 C334 C340 120.00(8)
C335 C334 C340 106.0(2)
C336 C335 C341 120.00(8)
C336 C335 C334 119.99(8)
C341 C335 C334 109.9(2)
C335 C336 C342 119.96(8)
C335 C336 C331 119.96(8)
C342 C336 C331 108.1(2)
C344 C337 C331 119.99(8)
C344 C337 C343 119.97(8)
C331 C337 C343 109.2(2)
C345 C338 C346 119.98(8)
C345 C338 C332 120.01(8)
C346 C338 C332 109.0(2)
C347 C339 C333 120.01(8)
C347 C339 C346 119.97(8)
C333 C339 C346 107.7(2)
C348 C340 C349 119.94(8)
C348 C340 C334 119.95(8)
C349 C340 C334 109.2(2)
C350 C341 C335 119.98(8)
C350 C341 C349 120.01(8)
C335 C341 C349 106.8(2)
C351 C342 C343 120.00(8)
C351 C342 C336 120.01(8)
C343 C342 C336 108.6(2)
C353 C343 C342 119.98(8)
C353 C343 C337 119.98(8)
C342 C343 C337 106.9(2)
C337 C344 C354 120.01(8)
C337 C344 C345 119.98(8)
C354 C344 C345 106.3(2)
C338 C345 C344 119.99(8)
C338 C345 C355 120.04(8)
C344 C345 C355 109.1(2)
C356 C346 C339 120.02(8)
C356 C346 C338 119.98(8)
C339 C346 C338 107.6(2)
C339 C347 C348 119.99(8)
C339 C347 C357 120.01(8)
C348 C347 C357 108.8(2)
C340 C348 C347 120.02(8)
C340 C348 C358 120.03(8)
C347 C348 C358 106.8(2)
C359 C349 C341 119.97(8)
C359 C349 C340 119.99(8)
C341 C349 C340 108.0(2)
C341 C350 C360 119.99(8)
C341 C350 C351 119.99(8)
C360 C350 C351 108.7(2)
C342 C351 C350 120.00(8)
C342 C351 C352 120.01(8)
C350 C351 C352 107.5(2)
C327 C352 C326 120.00(8)
C327 C352 C351 119.99(8)
C326 C352 C351 108.1(2)
C343 C353 C328 120.02(8)
C343 C353 C327 120.01(8)
C328 C353 C327 107.9(2)
C328 C354 C329 119.96(8)
C328 C354 C344 119.96(8)
C329 C354 C344 109.7(2)
C330 C355 C329 120.00(8)
C330 C355 C345 119.97(8)
C329 C355 C345 107.9(2)
C346 C356 C330 120.03(8)
C346 C356 C322 119.99(8)
C330 C356 C322 108.5(2)
C322 C357 C347 120.00(8)
C322 C357 C323 119.99(8)
C347 C357 C323 107.8(2)
C324 C358 C323 119.97(8)
C324 C358 C348 119.98(8)
C323 C358 C348 109.0(2)
C349 C359 C325 120.03(8)
C349 C359 C324 120.05(8)
C325 C359 C324 107.5(2)
C325 C360 C326 120.02(8)
C325 C360 C350 119.99(8)
C326 C360 C350 107.3(2)
C402 C401 C407 120.00(8)
C402 C401 C406 120.00(8)
C407 C401 C406 107.4(2)
C401 C402 C403 120.10(8)
C401 C402 C408 120.06(8)
C403 C402 C408 108.5(2)
C404 C403 C409 119.88(8)
C404 C403 C402 119.89(8)
C409 C403 C402 107.7(2)
C403 C404 C405 120.00(8)
C403 C404 C410 120.12(8)
C405 C404 C410 107.7(2)
C406 C405 C411 120.00(8)
C406 C405 C404 120.10(8)
C411 C405 C404 108.1(2)
C405 C406 C401 119.89(8)
C405 C406 C412 119.93(8)
C401 C406 C412 109.0(2)
C414 C407 C413 120.05(8)
C414 C407 C401 119.96(8)
C413 C407 C401 108.0(2)
C415 C408 C402 119.92(8)
C415 C408 C416 119.99(8)
C402 C408 C416 107.5(2)
C417 C409 C403 119.96(8)
C417 C409 C416 120.08(8)
C403 C409 C416 108.0(2)
C418 C410 C404 119.95(8)
C418 C410 C419 119.94(8)
C404 C410 C419 108.4(2)
C420 C411 C405 120.07(8)
C420 C411 C419 119.98(8)
C405 C411 C419 108.3(2)
C421 C412 C413 120.02(9)
C421 C412 C406 120.04(9)
C413 C412 C406 107.0(2)
C423 C413 C407 120.01(8)
C423 C413 C412 120.00(8)
C407 C413 C412 108.6(2)
C407 C414 C424 119.95(8)
C407 C414 C415 120.02(8)
C424 C414 C415 108.1(2)
C408 C415 C425 120.02(8)
C408 C415 C414 120.03(8)
C425 C415 C414 107.5(2)
C426 C416 C409 119.85(8)
C426 C416 C408 119.96(8)
C409 C416 C408 108.3(2)
C409 C417 C427 120.01(9)
C409 C417 C418 120.11(9)
C427 C417 C418 105.3(2)
C410 C418 C417 119.86(8)
C410 C418 C428 119.97(8)
C417 C418 C428 110.6(2)
C429 C419 C411 120.02(8)
C429 C419 C410 120.05(8)
C411 C419 C410 107.6(2)
C411 C420 C430 119.99(9)
C411 C420 C421 119.95(9)
C430 C420 C421 107.6(2)
C412 C421 C420 119.98(8)
C412 C421 C422 120.02(8)
C420 C421 C422 108.7(2)
C457 C422 C456 119.96(8)
C457 C422 C421 119.91(9)
C456 C422 C421 107.2(2)
C413 C423 C457 119.97(9)
C413 C423 C458 119.94(9)
C457 C423 C458 107.5(2)
C458 C424 C459 120.06(8)
C458 C424 C414 120.01(8)
C459 C424 C414 108.3(2)
C460 C425 C459 119.99(8)
C460 C425 C415 120.01(8)
C459 C425 C415 108.6(2)
C416 C426 C452 120.07(8)
C416 C426 C460 120.04(8)
C452 C426 C460 108.4(2)
C452 C427 C453 120.01(8)
C452 C427 C417 119.88(8)
C453 C427 C417 109.7(2)
C454 C428 C453 120.02(9)
C454 C428 C418 119.99(9)
C453 C428 C418 106.4(2)
C419 C429 C454 120.00(9)
C419 C429 C455 120.04(9)
C454 C429 C455 107.0(2)
C455 C430 C456 120.03(8)
C455 C430 C420 120.04(8)
C456 C430 C420 107.9(2)
C432 C431 C437 119.97(8)
C432 C431 C436 120.07(8)
C437 C431 C436 107.2(2)
C431 C432 C433 119.99(8)
C431 C432 C438 120.06(8)
C433 C432 C438 106.8(2)
C434 C433 C439 120.00(8)
C434 C433 C432 119.93(8)
C439 C433 C432 109.0(2)
C433 C434 C435 120.02(9)
C433 C434 C440 120.02(9)
C435 C434 C440 106.0(2)
C436 C435 C441 119.97(8)
C436 C435 C434 119.98(8)
C441 C435 C434 110.0(2)
C435 C436 C442 119.93(9)
C435 C436 C431 119.92(8)
C442 C436 C431 108.2(2)
C444 C437 C431 119.96(8)
C444 C437 C443 120.01(8)
C431 C437 C443 109.2(2)
C445 C438 C446 120.03(8)
C445 C438 C432 119.95(8)
C446 C438 C432 109.0(2)
C447 C439 C433 119.92(8)
C447 C439 C446 119.99(8)
C433 C439 C446 107.7(2)
C448 C440 C449 120.03(8)
C448 C440 C434 119.94(8)
C449 C440 C434 109.2(2)
C450 C441 C435 120.04(9)
C450 C441 C449 119.97(9)
C435 C441 C449 106.8(2)
C451 C442 C443 120.05(8)
C451 C442 C436 120.09(8)
C443 C442 C436 108.5(2)
C453 C443 C442 119.96(9)
C453 C443 C437 119.96(9)
C442 C443 C437 106.9(2)
C437 C444 C454 119.94(9)
C437 C444 C445 120.04(9)
C454 C444 C445 106.3(2)
C438 C445 C444 119.96(8)
C438 C445 C455 119.97(8)
C444 C445 C455 109.0(2)
C456 C446 C439 119.94(8)
C456 C446 C438 119.99(9)
C439 C446 C438 107.6(2)
C439 C447 C457 120.03(8)
C439 C447 C448 120.09(8)
C457 C447 C448 108.8(2)
C440 C448 C447 119.97(9)
C440 C448 C458 120.01(9)
C447 C448 C458 106.9(2)
C459 C449 C441 119.99(8)
C459 C449 C440 119.93(8)
C441 C449 C440 108.0(2)
C441 C450 C460 119.99(8)
C441 C450 C451 119.95(8)
C460 C450 C451 108.7(2)
C442 C451 C450 119.97(9)
C442 C451 C452 119.98(9)
C450 C451 C452 107.5(2)
C427 C452 C426 120.06(9)
C427 C452 C451 119.96(9)
C426 C452 C451 108.1(2)
C443 C453 C428 120.01(8)
C443 C453 C427 120.00(8)
C428 C453 C427 108.0(2)
C428 C454 C429 119.95(8)
C428 C454 C444 119.98(8)
C429 C454 C444 109.7(2)
C430 C455 C429 119.93(8)
C430 C455 C445 119.98(8)
C429 C455 C445 107.9(2)
C446 C456 C430 119.99(8)
C446 C456 C422 120.06(8)
C430 C456 C422 108.6(2)
C422 C457 C447 119.99(9)
C422 C457 C423 120.06(8)
C447 C457 C423 107.8(2)
C424 C458 C448 119.92(8)
C424 C458 C423 120.02(8)
C448 C458 C423 109.0(2)
C449 C459 C425 120.03(9)
C449 C459 C424 120.03(9)
C425 C459 C424 107.5(2)
C425 C460 C426 119.97(9)
C425 C460 C450 120.00(9)
C426 C460 C450 107.3(2)
C502 C501 C507 120.00(9)
C502 C501 C506 120.00(9)
C507 C501 C506 107.4(2)
C501 C502 C503 120.11(9)
C501 C502 C508 120.08(9)
C503 C502 C508 108.5(2)
C504 C503 C509 119.87(9)
C504 C503 C502 119.88(9)
C509 C503 C502 107.7(2)
C503 C504 C505 120.00(9)
C503 C504 C510 120.15(9)
C505 C504 C510 107.7(2)
C506 C505 C511 120.00(9)
C506 C505 C504 120.11(9)
C511 C505 C504 108.1(2)
C505 C506 C501 119.88(9)
C505 C506 C512 119.94(9)
C501 C506 C512 109.0(2)
C514 C507 C513 120.06(9)
C514 C507 C501 119.95(9)
C513 C507 C501 108.0(2)
C515 C508 C502 119.91(9)
C515 C508 C516 119.98(9)
C502 C508 C516 107.5(2)
C517 C509 C503 119.96(9)
C517 C509 C516 120.09(9)
C503 C509 C516 108.0(2)
C518 C510 C519 119.94(9)
C518 C510 C504 119.95(9)
C519 C510 C504 108.4(2)
C520 C511 C505 120.07(9)
C520 C511 C519 119.97(9)
C505 C511 C519 108.3(2)
C521 C512 C513 120.01(9)
C521 C512 C506 120.03(9)
C513 C512 C506 107.0(2)
C523 C513 C507 120.01(9)
C523 C513 C512 120.00(9)
C507 C513 C512 108.6(2)
C507 C514 C524 119.94(9)
C507 C514 C515 120.02(9)
C524 C514 C515 108.1(2)
C508 C515 C525 120.02(9)
C508 C515 C514 120.03(9)
C525 C515 C514 107.5(2)
C526 C516 C509 119.83(9)
C526 C516 C508 119.97(9)
C509 C516 C508 108.3(2)
C509 C517 C527 120.01(9)
C509 C517 C518 120.14(9)
C527 C517 C518 105.3(2)
C510 C518 C517 119.85(9)
C510 C518 C528 119.96(9)
C517 C518 C528 110.6(2)
C529 C519 C511 120.02(9)
C529 C519 C510 120.06(9)
C511 C519 C510 107.6(2)
C511 C520 C530 119.99(9)
C511 C520 C521 119.96(9)
C530 C520 C521 107.6(2)
C512 C521 C520 119.98(9)
C512 C521 C522 120.02(9)
C520 C521 C522 108.7(2)
C557 C522 C556 119.96(9)
C557 C522 C521 119.91(9)
C556 C522 C521 107.2(2)
C513 C523 C557 119.97(9)
C513 C523 C558 119.93(9)
C557 C523 C558 107.5(2)
C558 C524 C559 120.06(9)
C558 C524 C514 120.00(9)
C559 C524 C514 108.3(2)
C560 C525 C559 119.99(9)
C560 C525 C515 120.02(9)
C559 C525 C515 108.6(2)
C516 C526 C552 120.08(9)
C516 C526 C560 120.04(9)
C552 C526 C560 108.4(2)
C552 C527 C553 120.02(9)
C552 C527 C517 119.87(9)
C553 C527 C517 109.7(2)
C554 C528 C553 120.02(9)
C554 C528 C518 120.00(9)
C553 C528 C518 106.4(2)
C519 C529 C554 120.00(9)
C519 C529 C555 120.04(9)
C554 C529 C555 107.0(2)
C555 C530 C556 120.03(9)
C555 C530 C520 120.05(9)
C556 C530 C520 107.9(2)
C532 C531 C537 119.98(9)
C532 C531 C536 120.08(9)
C537 C531 C536 107.2(2)
C531 C532 C533 119.99(9)
C531 C532 C538 120.06(9)
C533 C532 C538 106.8(2)
C534 C533 C539 120.00(9)
C534 C533 C532 119.92(9)
C539 C533 C532 109.0(2)
C533 C534 C535 120.03(9)
C533 C534 C540 120.03(9)
C535 C534 C540 106.0(2)
C536 C535 C534 119.98(9)
C536 C535 C541 119.96(9)
C534 C535 C541 110.0(2)
C535 C536 C542 119.93(9)
C535 C536 C531 119.91(9)
C542 C536 C531 108.2(2)
C544 C537 C531 119.95(9)
C544 C537 C543 120.01(9)
C531 C537 C543 109.2(2)
C545 C538 C546 120.04(9)
C545 C538 C532 119.94(9)
C546 C538 C532 109.0(2)
C547 C539 C533 119.91(9)
C547 C539 C546 120.00(9)
C533 C539 C546 107.7(2)
C548 C540 C549 120.03(9)
C548 C540 C534 119.93(9)
C549 C540 C534 109.2(2)
C550 C541 C535 120.04(9)
C550 C541 C549 119.97(9)
C535 C541 C549 106.8(2)
C551 C542 C543 120.06(9)
C551 C542 C536 120.09(9)
C543 C542 C536 108.5(2)
C553 C543 C542 119.96(9)
C553 C543 C537 119.95(9)
C542 C543 C537 106.9(2)
C537 C544 C554 119.94(9)
C537 C544 C545 120.04(9)
C554 C544 C545 106.3(2)
C538 C545 C544 119.97(9)
C538 C545 C555 119.97(9)
C544 C545 C555 109.0(2)
C556 C546 C539 119.93(9)
C556 C546 C538 119.99(9)
C539 C546 C538 107.6(2)
C539 C547 C557 120.04(9)
C539 C547 C548 120.10(9)
C557 C547 C548 108.8(2)
C540 C548 C547 119.97(9)
C540 C548 C558 120.01(9)
C547 C548 C558 106.9(2)
C559 C549 C541 120.00(9)
C559 C549 C540 119.92(9)
C541 C549 C540 108.0(2)
C541 C550 C560 119.99(9)
C541 C550 C551 119.95(9)
C560 C550 C551 108.7(2)
C542 C551 C550 119.96(9)
C542 C551 C552 119.98(9)
C550 C551 C552 107.5(2)
C527 C552 C526 120.06(9)
C527 C552 C551 119.96(9)
C526 C552 C551 108.1(2)
C543 C553 C528 120.02(9)
C543 C553 C527 120.00(9)
C528 C553 C527 108.0(2)
C528 C554 C529 119.94(9)
C528 C554 C544 119.98(9)
C529 C554 C544 109.7(2)
C530 C555 C529 119.92(9)
C530 C555 C545 119.97(9)
C529 C555 C545 107.9(2)
C546 C556 C530 119.98(9)
C546 C556 C522 120.07(9)
C530 C556 C522 108.6(2)
C522 C557 C547 119.99(9)
C522 C557 C523 120.06(9)
C547 C557 C523 107.8(2)
C524 C558 C548 119.92(9)
C524 C558 C523 120.03(9)
C548 C558 C523 109.0(2)
C549 C559 C525 120.03(9)
C549 C559 C524 120.02(9)
C525 C559 C524 107.5(2)
C525 C560 C526 119.95(9)
C525 C560 C550 120.01(9)
C526 C560 C550 107.3(2)
C602 C601 C607 120.00(9)
C602 C601 C606 120.00(9)
C607 C601 C606 107.4(2)
C601 C602 C603 120.11(9)
C601 C602 C608 120.07(9)
C603 C602 C608 108.5(2)
C604 C603 C609 119.88(9)
C604 C603 C602 119.88(9)
C609 C603 C602 107.7(2)
C603 C604 C605 120.00(9)
C603 C604 C610 120.14(9)
C605 C604 C610 107.7(2)
C606 C605 C611 120.00(9)
C606 C605 C604 120.10(9)
C611 C605 C604 108.1(2)
C605 C606 C601 119.88(9)
C605 C606 C612 119.94(9)
C601 C606 C612 109.0(2)
C614 C607 C613 120.06(9)
C614 C607 C601 119.95(9)
C613 C607 C601 108.0(2)
C615 C608 C602 119.91(9)
C615 C608 C616 119.99(9)
C602 C608 C616 107.5(2)
C617 C609 C603 119.95(9)
C617 C609 C616 120.09(9)
C603 C609 C616 108.0(2)
C618 C610 C619 119.94(9)
C618 C610 C604 119.95(9)
C619 C610 C604 108.4(2)
C620 C611 C605 120.07(9)
C620 C611 C619 119.97(9)
C605 C611 C619 108.3(2)
C621 C612 C613 120.02(9)
C621 C612 C606 120.04(9)
C613 C612 C606 107.0(2)
C623 C613 C607 120.02(9)
C623 C613 C612 120.00(9)
C607 C613 C612 108.6(2)
C607 C614 C624 119.95(9)
C607 C614 C615 120.02(9)
C624 C614 C615 108.1(2)
C608 C615 C625 120.02(9)
C608 C615 C614 120.03(9)
C625 C615 C614 107.5(2)
C626 C616 C609 119.84(9)
C626 C616 C608 119.97(9)
C609 C616 C608 108.3(2)
C609 C617 C627 120.01(9)
C609 C617 C618 120.13(9)
C627 C617 C618 105.3(2)
C610 C618 C617 119.86(9)
C610 C618 C628 119.96(9)
C617 C618 C628 110.6(2)
C629 C619 C611 120.02(9)
C629 C619 C610 120.06(9)
C611 C619 C610 107.6(2)
C611 C620 C630 119.99(9)
C611 C620 C621 119.95(9)
C630 C620 C621 107.6(2)
C612 C621 C620 119.98(9)
C612 C621 C622 120.02(9)
C620 C621 C622 108.7(2)
C657 C622 C656 119.96(9)
C657 C622 C621 119.90(9)
C656 C622 C621 107.2(2)
C613 C623 C657 119.97(9)
C613 C623 C658 119.93(9)
C657 C623 C658 107.5(2)
C658 C624 C659 120.06(9)
C658 C624 C614 120.01(9)
C659 C624 C614 108.3(2)
C660 C625 C659 119.99(9)
C660 C625 C615 120.02(9)
C659 C625 C615 108.6(2)
C616 C626 C652 120.08(9)
C616 C626 C660 120.04(9)
C652 C626 C660 108.4(2)
C652 C627 C653 120.01(9)
C652 C627 C617 119.87(9)
C653 C627 C617 109.7(2)
C654 C628 C653 120.02(9)
C654 C628 C618 120.00(9)
C653 C628 C618 106.4(2)
C619 C629 C654 120.00(9)
C619 C629 C655 120.04(9)
C654 C629 C655 107.0(2)
C655 C630 C656 120.03(9)
C655 C630 C620 120.05(9)
C656 C630 C620 107.9(2)
C632 C631 C637 119.97(9)
C632 C631 C636 120.08(9)
C637 C631 C636 107.2(2)
C631 C632 C633 119.99(9)
C631 C632 C638 120.06(9)
C633 C632 C638 106.8(2)
C634 C633 C639 120.00(9)
C634 C633 C632 119.92(9)
C639 C633 C632 109.0(2)
C633 C634 C635 120.03(9)
C633 C634 C640 120.03(9)
C635 C634 C640 106.0(2)
C636 C635 C641 119.96(9)
C636 C635 C634 119.98(9)
C641 C635 C634 110.0(2)
C635 C636 C642 119.93(9)
C635 C636 C631 119.91(9)
C642 C636 C631 108.2(2)
C644 C637 C631 119.96(9)
C644 C637 C643 120.01(9)
C631 C637 C643 109.2(2)
C645 C638 C646 120.03(9)
C645 C638 C632 119.95(9)
C646 C638 C632 109.0(2)
C647 C639 C633 119.92(9)
C647 C639 C646 119.99(9)
C633 C639 C646 107.7(2)
C648 C640 C649 120.03(9)
C648 C640 C634 119.94(9)
C649 C640 C634 109.2(2)
C650 C641 C635 120.04(9)
C650 C641 C649 119.97(9)
C635 C641 C649 106.8(2)
C651 C642 C643 120.05(9)
C651 C642 C636 120.09(9)
C643 C642 C636 108.5(2)
C653 C643 C642 119.96(9)
C653 C643 C637 119.95(9)
C642 C643 C637 106.9(2)
C637 C644 C654 119.94(9)
C637 C644 C645 120.04(9)
C654 C644 C645 106.2(2)
C638 C645 C644 119.96(9)
C638 C645 C655 119.97(9)
C644 C645 C655 109.0(2)
C656 C646 C639 119.94(9)
C656 C646 C638 119.99(9)
C639 C646 C638 107.6(2)
C639 C647 C657 120.04(9)
C639 C647 C648 120.10(9)
C657 C647 C648 108.8(2)
C640 C648 C647 119.96(9)
C640 C648 C658 120.01(9)
C647 C648 C658 106.9(2)
C659 C649 C640 119.93(9)
C659 C649 C641 120.00(9)
C640 C649 C641 108.0(2)
C641 C650 C660 119.99(9)
C641 C650 C651 119.95(9)
C660 C650 C651 108.7(2)
C642 C651 C650 119.96(9)
C642 C651 C652 119.98(9)
C650 C651 C652 107.5(2)
C627 C652 C626 120.06(9)
C627 C652 C651 119.96(9)
C626 C652 C651 108.1(2)
C643 C653 C628 120.01(9)
C643 C653 C627 120.00(9)
C628 C653 C627 108.0(2)
C628 C654 C629 119.94(9)
C628 C654 C644 119.98(9)
C629 C654 C644 109.7(2)
C630 C655 C629 119.92(9)
C630 C655 C645 119.97(9)
C629 C655 C645 107.9(2)
C646 C656 C630 119.99(9)
C646 C656 C622 120.07(9)
C630 C656 C622 108.6(2)
C622 C657 C647 119.99(9)
C622 C657 C623 120.06(9)
C647 C657 C623 107.8(2)
C624 C658 C648 119.92(9)
C624 C658 C623 120.03(9)
C648 C658 C623 109.0(2)
C649 C659 C625 120.03(9)
C649 C659 C624 120.02(9)
C625 C659 C624 107.5(2)
C625 C660 C626 119.96(9)
C625 C660 C650 120.01(9)
C626 C660 C650 107.3(2)
C702 C701 C707 120.00(9)
C702 C701 C706 120.00(9)
C707 C701 C706 107.4(2)
C701 C702 C703 120.11(9)
C701 C702 C708 120.07(9)
C703 C702 C708 108.5(2)
C704 C703 C709 119.87(9)
C704 C703 C702 119.89(9)
C709 C703 C702 107.7(2)
C703 C704 C705 120.00(9)
C703 C704 C710 120.14(9)
C705 C704 C710 107.7(2)
C706 C705 C711 120.00(9)
C706 C705 C704 120.10(9)
C711 C705 C704 108.1(2)
C705 C706 C701 119.89(9)
C705 C706 C712 119.94(9)
C701 C706 C712 108.9(2)
C714 C707 C713 120.06(9)
C714 C707 C701 119.96(9)
C713 C707 C701 108.0(2)
C715 C708 C702 119.92(9)
C715 C708 C716 119.98(9)
C702 C708 C716 107.5(2)
C717 C709 C703 119.96(9)
C717 C709 C716 120.09(9)
C703 C709 C716 108.0(2)
C718 C710 C719 119.94(9)
C718 C710 C704 119.95(9)
C719 C710 C704 108.4(2)
C720 C711 C705 120.07(9)
C720 C711 C719 119.97(9)
C705 C711 C719 108.3(2)
C721 C712 C713 120.02(9)
C721 C712 C706 120.03(9)
C713 C712 C706 107.0(2)
C723 C713 C707 120.01(9)
C723 C713 C712 120.00(9)
C707 C713 C712 108.6(2)
C707 C714 C724 119.95(9)
C707 C714 C715 120.02(9)
C724 C714 C715 108.1(2)
C708 C715 C725 120.02(9)
C708 C715 C714 120.03(9)
C725 C715 C714 107.5(2)
C726 C716 C709 119.84(9)
C726 C716 C708 119.97(9)
C709 C716 C708 108.3(2)
C709 C717 C727 120.01(9)
C709 C717 C718 120.13(9)
C727 C717 C718 105.3(2)
C710 C718 C717 119.86(9)
C710 C718 C728 119.96(9)
C717 C718 C728 110.6(2)
C729 C719 C711 120.02(9)
C729 C719 C710 120.06(9)
C711 C719 C710 107.6(2)
C711 C720 C730 119.99(9)
C711 C720 C721 119.95(9)
C730 C720 C721 107.6(2)
C712 C721 C720 119.98(9)
C712 C721 C722 120.02(9)
C720 C721 C722 108.7(2)
C757 C722 C756 119.96(9)
C757 C722 C721 119.90(9)
C756 C722 C721 107.2(2)
C713 C723 C757 119.97(9)
C713 C723 C758 119.93(9)
C757 C723 C758 107.5(2)
C758 C724 C759 120.06(9)
C758 C724 C714 120.00(9)
C759 C724 C714 108.3(2)
C760 C725 C759 119.99(9)
C760 C725 C715 120.01(9)
C759 C725 C715 108.6(2)
C716 C726 C752 120.08(9)
C716 C726 C760 120.04(9)
C752 C726 C760 108.4(2)
C752 C727 C753 120.01(9)
C752 C727 C717 119.87(9)
C753 C727 C717 109.7(2)
C754 C728 C753 120.02(9)
C754 C728 C718 119.99(9)
C753 C728 C718 106.4(2)
C719 C729 C754 120.00(9)
C719 C729 C755 120.04(9)
C754 C729 C755 107.0(2)
C755 C730 C756 120.03(9)
C755 C730 C720 120.04(9)
C756 C730 C720 107.9(2)
C732 C731 C737 119.97(9)
C732 C731 C736 120.08(9)
C737 C731 C736 107.2(2)
C731 C732 C733 119.99(9)
C731 C732 C738 120.06(9)
C733 C732 C738 106.8(2)
C734 C733 C739 120.00(9)
C734 C733 C732 119.92(9)
C739 C733 C732 109.0(2)
C733 C734 C735 120.03(9)
C733 C734 C740 120.03(9)
C735 C734 C740 106.0(2)
C736 C735 C741 119.96(9)
C736 C735 C734 119.98(9)
C741 C735 C734 110.0(2)
C735 C736 C742 119.93(9)
C735 C736 C731 119.92(9)
C742 C736 C731 108.2(2)
C744 C737 C731 119.96(9)
C744 C737 C743 120.01(9)
C731 C737 C743 109.2(2)
C745 C738 C746 120.03(9)
C745 C738 C732 119.95(9)
C746 C738 C732 108.9(2)
C747 C739 C733 119.92(9)
C747 C739 C746 120.00(9)
C733 C739 C746 107.7(2)
C748 C740 C749 120.03(9)
C748 C740 C734 119.94(9)
C749 C740 C734 109.2(2)
C750 C741 C735 120.04(9)
C750 C741 C749 119.97(9)
C735 C741 C749 106.8(2)
C751 C742 C743 120.05(9)
C751 C742 C736 120.09(9)
C743 C742 C736 108.5(2)
C753 C743 C742 119.96(9)
C753 C743 C737 119.95(9)
C742 C743 C737 106.9(2)
C737 C744 C754 119.94(9)
C737 C744 C745 120.03(9)
C754 C744 C745 106.2(2)
C738 C745 C744 119.96(9)
C738 C745 C755 119.98(9)
C744 C745 C755 109.0(2)
C756 C746 C739 119.94(9)
C756 C746 C738 119.99(9)
C739 C746 C738 107.6(2)
C739 C747 C757 120.04(9)
C739 C747 C748 120.10(9)
C757 C747 C748 108.8(2)
C740 C748 C747 119.96(9)
C740 C748 C758 120.01(9)
C747 C748 C758 106.9(2)
C759 C749 C741 120.00(9)
C759 C749 C740 119.93(9)
C741 C749 C740 108.0(2)
C741 C750 C760 119.99(9)
C741 C750 C751 119.95(9)
C760 C750 C751 108.7(2)
C742 C751 C750 119.97(9)
C742 C751 C752 119.98(9)
C750 C751 C752 107.5(2)
C727 C752 C726 120.07(9)
C727 C752 C751 119.96(9)
C726 C752 C751 108.1(2)
C743 C753 C728 120.02(9)
C743 C753 C727 120.00(9)
C728 C753 C727 108.0(2)
C728 C754 C729 119.94(9)
C728 C754 C744 119.98(9)
C729 C754 C744 109.7(2)
C730 C755 C729 119.92(9)
C730 C755 C745 119.97(9)
C729 C755 C745 107.9(2)
C746 C756 C730 119.99(9)
C746 C756 C722 120.06(9)
C730 C756 C722 108.6(2)
C722 C757 C747 119.99(9)
C722 C757 C723 120.06(9)
C747 C757 C723 107.8(2)
C724 C758 C748 119.92(9)
C724 C758 C723 120.03(9)
C748 C758 C723 109.0(2)
C749 C759 C725 120.03(9)
C749 C759 C724 120.02(9)
C725 C759 C724 107.5(2)
C725 C760 C726 119.96(9)
C725 C760 C750 120.00(9)
C726 C760 C750 107.3(2)
C52 C51 C56 120.0
C52 C51 Cl1 119.9
C56 C51 Cl1 120.0
C53 C52 C51 120.0
C53 C52 Cl2 120.1
C51 C52 Cl2 119.9
C52 C53 C54 120.0
C55 C54 C53 120.0
C54 C55 C56 120.0
C55 C56 C51 120.0
C62 C61 C66 120.0
C62 C61 Cl3 119.71(9)
C66 C61 Cl3 120.28(9)
C61 C62 C63 120.0
C61 C62 Cl4 119.66(9)
C63 C62 Cl4 120.33(9)
C64 C63 C62 120.0
C63 C64 C65 120.0
C64 C65 C66 120.0
C65 C66 C61 120.0

loop_
_geom_bond_atom_site_label_1
_geom_bond_atom_site_label_2
_geom_bond_distance
Zn01 N101 2.0459(19)
Zn01 N102 2.051(4)
Zn01 N103 2.0915(19)
Zn01 N104 2.099(3)
Zn01 N1 2.396(2)
N101 C104 1.350(5)
N101 C101 1.395(5)
N102 C108 1.387(4)
N102 C105 1.402(5)
N103 C109 1.363(5)
N103 C112 1.376(5)
N104 C116 1.346(4)
N104 C113 1.358(5)
C101 C120 1.364(5)
C101 C102 1.418(5)
C102 C103 1.358(3)
C102 C127 1.511(5)
C103 C104 1.496(5)
C103 C128 1.498(5)
C104 C117 1.400(4)
C105 C117 1.380(5)
C105 C106 1.459(5)
C106 C107 1.401(6)
C106 C121 1.470(6)
C107 C108 1.395(6)
C107 C122 1.487(5)
C108 C118 1.412(5)
C109 C118 1.378(5)
C109 C110 1.458(6)
C110 C111 1.363(4)
C110 C123 1.497(6)
C111 C112 1.463(5)
C111 C124 1.506(5)
C112 C119 1.408(6)
C113 C119 1.395(5)
C113 C114 1.494(5)
C114 C115 1.333(6)
C114 C125 1.527(5)
C115 C116 1.457(5)
C115 C126 1.516(5)
C116 C120 1.409(5)
C121 C129 1.547(7)
C122 C130 1.509(6)
C123 C131 1.523(6)
C124 C132 1.534(7)
C125 C133 1.545(7)
C126 C134 1.501(7)
C127 C135 1.544(5)
C128 C136 1.487(6)
N1 C2 1.432(7)
N1 C1 1.458(7)
N1 C9 1.480(6)
C1 C3 1.506(9)
C2 C4 1.411(8)
C3 N2A 1.495(8)
C4 N2A 1.530(8)
N2A C10A 1.525(4)
N2A C5A 1.562(6)
C5A C6A 1.763(8)
C6A S1 1.549(6)
S1 C7A 1.862(6)
C7A C8A 1.414(8)
C301 C302 1.3707(12)
C301 C307 1.4589(10)
C301 C306 1.4592(10)
C302 C303 1.4593(10)
C302 C308 1.4595(10)
C303 C304 1.3712(12)
C303 C309 1.4590(10)
C304 C305 1.4585(10)
C304 C310 1.4595(10)
C305 C306 1.3715(13)
C305 C311 1.4584(10)
C306 C312 1.4594(10)
C307 C314 1.3713(12)
C307 C313 1.4587(10)
C308 C315 1.3708(12)
C308 C316 1.4597(10)
C309 C317 1.3708(13)
C309 C316 1.4594(10)
C310 C318 1.3711(12)
C310 C319 1.4594(10)
C311 C320 1.3712(12)
C311 C319 1.4586(10)
C312 C321 1.3709(13)
C312 C313 1.4590(10)
C313 C323 1.3712(12)
C314 C324 1.4586(10)
C314 C315 1.4589(10)
C315 C325 1.4588(10)
C316 C326 1.3712(12)
C317 C327 1.4591(10)
C317 C318 1.4592(10)
C318 C328 1.4594(10)
C319 C329 1.3711(12)
C320 C330 1.4591(10)
C320 C321 1.4592(10)
C321 C322 1.4592(10)
C322 C357 1.3712(12)
C322 C356 1.4590(10)
C323 C357 1.4589(10)
C323 C358 1.4590(10)
C324 C358 1.3712(12)
C324 C359 1.4583(10)
C325 C360 1.3713(13)
C325 C359 1.4582(10)
C326 C360 1.4584(10)
C326 C352 1.4585(10)
C327 C352 1.3714(12)
C327 C353 1.4589(10)
C328 C354 1.3714(12)
C328 C353 1.4583(10)
C329 C354 1.4583(10)
C329 C355 1.4588(10)
C330 C355 1.3711(13)
C330 C356 1.4590(10)
C331 C332 1.3708(12)
C331 C337 1.4588(10)
C331 C336 1.4593(10)
C332 C333 1.4595(10)
C332 C338 1.4598(10)
C333 C334 1.3712(12)
C333 C339 1.4590(10)
C334 C335 1.4589(10)
C334 C340 1.4596(10)
C335 C336 1.3714(13)
C335 C341 1.4589(10)
C336 C342 1.4593(10)
C337 C344 1.3712(12)
C337 C343 1.4592(10)
C338 C345 1.3705(12)
C338 C346 1.4595(10)
C339 C347 1.3712(13)
C339 C346 1.4591(10)
C340 C348 1.3712(12)
C340 C349 1.4592(10)
C341 C350 1.3711(12)
C341 C349 1.4590(10)
C342 C351 1.3708(12)
C342 C343 1.4589(10)
C343 C353 1.3713(12)
C344 C354 1.4588(10)
C344 C345 1.4594(10)
C345 C355 1.4594(10)
C346 C356 1.3710(13)
C347 C348 1.4587(10)
C347 C357 1.4587(10)
C348 C358 1.4591(10)
C349 C359 1.3713(13)
C350 C360 1.4590(10)
C350 C351 1.4591(10)
C351 C352 1.4592(10)
C401 C402 1.3700(14)
C401 C407 1.4588(12)
C401 C406 1.4591(12)
C402 C403 1.4590(12)
C402 C408 1.4594(12)
C403 C404 1.3713(14)
C403 C409 1.4589(12)
C404 C405 1.4581(12)
C404 C410 1.4595(12)
C405 C406 1.3713(14)
C405 C411 1.4578(12)
C406 C412 1.4595(12)
C407 C414 1.3710(14)
C407 C413 1.4583(12)
C408 C415 1.3704(14)
C408 C416 1.4598(12)
C409 C417 1.3704(14)
C409 C416 1.4596(12)
C410 C418 1.3706(14)
C410 C419 1.4595(12)
C411 C420 1.3708(14)
C411 C419 1.4584(12)
C412 C421 1.3704(14)
C412 C413 1.4588(12)
C413 C423 1.3709(14)
C414 C424 1.4586(12)
C414 C415 1.4589(12)
C415 C425 1.4588(12)
C416 C426 1.3711(14)
C417 C427 1.4590(12)
C417 C418 1.4595(12)
C418 C428 1.4597(12)
C419 C429 1.3710(14)
C420 C430 1.4589(12)
C420 C421 1.4592(12)
C421 C422 1.4597(12)
C422 C457 1.3714(14)
C422 C456 1.4590(12)
C423 C457 1.4590(12)
C423 C458 1.4592(12)
C424 C458 1.3711(14)
C424 C459 1.4581(12)
C425 C460 1.3714(14)
C425 C459 1.4576(12)
C426 C452 1.4578(12)
C426 C460 1.4583(12)
C427 C452 1.3714(14)
C427 C453 1.4588(12)
C428 C454 1.3716(14)
C428 C453 1.4575(12)
C429 C454 1.4578(12)
C429 C455 1.4584(12)
C430 C455 1.3711(14)
C430 C456 1.4587(12)
C431 C432 1.3704(14)
C431 C437 1.4585(12)
C431 C436 1.4594(12)
C432 C433 1.4592(12)
C432 C438 1.4600(12)
C433 C434 1.3711(14)
C433 C439 1.4586(12)
C434 C435 1.4589(12)
C434 C440 1.4594(12)
C435 C436 1.3713(14)
C435 C441 1.4589(12)
C436 C442 1.4592(12)
C437 C444 1.3711(14)
C437 C443 1.4594(12)
C438 C445 1.3700(14)
C438 C446 1.4596(12)
C439 C447 1.3711(14)
C439 C446 1.4593(12)
C440 C448 1.3707(14)
C440 C449 1.4590(12)
C441 C450 1.3710(14)
C441 C449 1.4590(12)
C442 C451 1.3703(14)
C442 C443 1.4587(12)
C443 C453 1.3713(14)
C444 C454 1.4587(12)
C444 C445 1.4596(12)
C445 C455 1.4600(12)
C446 C456 1.3707(14)
C447 C457 1.4582(12)
C447 C448 1.4585(12)
C448 C458 1.4592(12)
C449 C459 1.3715(14)
C450 C460 1.4590(12)
C450 C451 1.4594(12)
C451 C452 1.4595(12)
C501 C502 1.3699(14)
C501 C507 1.4588(13)
C501 C506 1.4592(13)
C502 C503 1.4590(13)
C502 C508 1.4594(13)
C503 C504 1.3714(14)
C503 C509 1.4590(13)
C504 C505 1.4580(13)
C504 C510 1.4595(13)
C505 C506 1.3712(14)
C505 C511 1.4578(13)
C506 C512 1.4595(13)
C507 C514 1.3709(14)
C507 C513 1.4582(13)
C508 C515 1.3703(15)
C508 C516 1.4598(13)
C509 C517 1.3703(14)
C509 C516 1.4596(13)
C510 C518 1.3706(14)
C510 C519 1.4595(13)
C511 C520 1.3708(14)
C511 C519 1.4584(13)
C512 C521 1.3704(14)
C512 C513 1.4588(13)
C513 C523 1.3709(15)
C514 C524 1.4586(13)
C514 C515 1.4589(13)
C515 C525 1.4587(13)
C516 C526 1.3711(15)
C517 C527 1.4590(13)
C517 C518 1.4595(13)
C518 C528 1.4598(13)
C519 C529 1.3710(15)
C520 C530 1.4589(13)
C520 C521 1.4591(13)
C521 C522 1.4597(13)
C522 C557 1.3714(15)
C522 C556 1.4590(13)
C523 C557 1.4590(13)
C523 C558 1.4592(13)
C524 C558 1.3710(14)
C524 C559 1.4581(13)
C525 C560 1.3714(15)
C525 C559 1.4576(13)
C526 C552 1.4577(13)
C526 C560 1.4584(13)
C527 C552 1.3714(15)
C527 C553 1.4587(13)
C528 C554 1.3716(15)
C528 C553 1.4574(13)
C529 C554 1.4578(13)
C529 C555 1.4584(13)
C530 C555 1.3711(15)
C530 C556 1.4587(13)
C531 C532 1.3703(14)
C531 C537 1.4585(13)
C531 C536 1.4594(13)
C532 C533 1.4591(13)
C532 C538 1.4601(13)
C533 C534 1.3712(14)
C533 C539 1.4585(13)
C534 C535 1.4589(13)
C534 C540 1.4594(13)
C535 C536 1.3713(14)
C535 C541 1.4589(13)
C536 C542 1.4591(13)
C537 C544 1.3711(14)
C537 C543 1.4594(13)
C538 C545 1.3699(15)
C538 C546 1.4596(13)
C539 C547 1.3711(14)
C539 C546 1.4594(13)
C540 C548 1.3707(14)
C540 C549 1.4590(13)
C541 C550 1.3710(14)
C541 C549 1.4590(13)
C542 C551 1.3703(14)
C542 C543 1.4587(13)
C543 C553 1.3713(15)
C544 C554 1.4587(13)
C544 C545 1.4596(13)
C545 C555 1.4601(13)
C546 C556 1.3707(15)
C547 C557 1.4582(13)
C547 C548 1.4586(13)
C548 C558 1.4592(13)
C549 C559 1.3715(15)
C550 C560 1.4591(13)
C550 C551 1.4594(13)
C551 C552 1.4596(13)
C601 C602 1.3699(14)
C601 C607 1.4588(13)
C601 C606 1.4591(13)
C602 C603 1.4590(13)
C602 C608 1.4594(13)
C603 C604 1.3714(14)
C603 C609 1.4590(13)
C604 C605 1.4580(13)
C604 C610 1.4595(13)
C605 C606 1.3713(14)
C605 C611 1.4578(13)
C606 C612 1.4595(13)
C607 C614 1.3710(14)
C607 C613 1.4583(13)
C608 C615 1.3704(14)
C608 C616 1.4598(13)
C609 C617 1.3703(14)
C609 C616 1.4596(13)
C610 C618 1.3706(15)
C610 C619 1.4595(13)
C611 C620 1.3708(14)
C611 C619 1.4584(13)
C612 C621 1.3704(15)
C612 C613 1.4588(13)
C613 C623 1.3709(15)
C614 C624 1.4586(13)
C614 C615 1.4589(13)
C615 C625 1.4588(13)
C616 C626 1.3711(14)
C617 C627 1.4590(13)
C617 C618 1.4595(13)
C618 C628 1.4597(13)
C619 C629 1.3710(15)
C620 C630 1.4589(13)
C620 C621 1.4592(13)
C621 C622 1.4597(13)
C622 C657 1.3714(14)
C622 C656 1.4590(13)
C623 C657 1.4590(13)
C623 C658 1.4592(13)
C624 C658 1.3710(14)
C624 C659 1.4581(13)
C625 C660 1.3714(15)
C625 C659 1.4576(13)
C626 C652 1.4578(13)
C626 C660 1.4584(13)
C627 C652 1.3714(14)
C627 C653 1.4588(13)
C628 C654 1.3716(14)
C628 C653 1.4574(13)
C629 C654 1.4578(13)
C629 C655 1.4584(13)
C630 C655 1.3711(15)
C630 C656 1.4587(13)
C631 C632 1.3704(14)
C631 C637 1.4585(13)
C631 C636 1.4594(13)
C632 C633 1.4591(13)
C632 C638 1.4601(13)
C633 C634 1.3712(14)
C633 C639 1.4586(13)
C634 C635 1.4589(13)
C634 C640 1.4593(13)
C635 C636 1.3713(14)
C635 C641 1.4589(13)
C636 C642 1.4592(13)
C637 C644 1.3711(14)
C637 C643 1.4594(13)
C638 C645 1.3700(15)
C638 C646 1.4597(13)
C639 C647 1.3711(14)
C639 C646 1.4594(13)
C640 C648 1.3707(15)
C640 C649 1.4590(13)
C641 C650 1.3710(14)
C641 C649 1.4590(13)
C642 C651 1.3703(14)
C642 C643 1.4587(13)
C643 C653 1.3713(15)
C644 C654 1.4587(13)
C644 C645 1.4596(13)
C645 C655 1.4601(13)
C646 C656 1.3707(15)
C647 C657 1.4582(13)
C647 C648 1.4586(13)
C648 C658 1.4592(13)
C649 C659 1.3715(15)
C650 C660 1.4591(13)
C650 C651 1.4593(13)
C651 C652 1.4595(13)
C701 C702 1.3699(15)
C701 C707 1.4588(13)
C701 C706 1.4592(13)
C702 C703 1.4590(13)
C702 C708 1.4594(13)
C703 C704 1.3714(15)
C703 C709 1.4589(13)
C704 C705 1.4580(13)
C704 C710 1.4595(13)
C705 C706 1.3712(14)
C705 C711 1.4578(13)
C706 C712 1.4595(13)
C707 C714 1.3710(14)
C707 C713 1.4583(13)
C708 C715 1.3703(14)
C708 C716 1.4598(13)
C709 C717 1.3704(14)
C709 C716 1.4596(13)
C710 C718 1.3706(15)
C710 C719 1.4595(13)
C711 C720 1.3708(14)
C711 C719 1.4584(13)
C712 C721 1.3704(14)
C712 C713 1.4588(13)
C713 C723 1.3709(15)
C714 C724 1.4586(13)
C714 C715 1.4589(13)
C715 C725 1.4588(13)
C716 C726 1.3711(14)
C717 C727 1.4590(13)
C717 C718 1.4595(13)
C718 C728 1.4597(13)
C719 C729 1.3710(15)
C720 C730 1.4589(13)
C720 C721 1.4592(13)
C721 C722 1.4597(13)
C722 C757 1.3714(14)
C722 C756 1.4590(13)
C723 C757 1.4590(13)
C723 C758 1.4593(13)
C724 C758 1.3710(15)
C724 C759 1.4581(13)
C725 C760 1.3714(15)
C725 C759 1.4576(13)
C726 C752 1.4578(13)
C726 C760 1.4583(13)
C727 C752 1.3714(14)
C727 C753 1.4588(13)
C728 C754 1.3716(15)
C728 C753 1.4574(13)
C729 C754 1.4578(13)
C729 C755 1.4584(13)
C730 C755 1.3711(15)
C730 C756 1.4587(13)
C731 C732 1.3704(15)
C731 C737 1.4585(13)
C731 C736 1.4594(13)
C732 C733 1.4591(13)
C732 C738 1.4601(13)
C733 C734 1.3712(15)
C733 C739 1.4586(13)
C734 C735 1.4589(13)
C734 C740 1.4593(13)
C735 C736 1.3713(14)
C735 C741 1.4589(13)
C736 C742 1.4592(13)
C737 C744 1.3711(14)
C737 C743 1.4594(13)
C738 C745 1.3700(14)
C738 C746 1.4597(13)
C739 C747 1.3711(14)
C739 C746 1.4594(13)
C740 C748 1.3707(15)
C740 C749 1.4590(13)
C741 C750 1.3710(14)
C741 C749 1.4590(13)
C742 C751 1.3703(14)
C742 C743 1.4587(13)
C743 C753 1.3713(15)
C744 C754 1.4587(13)
C744 C745 1.4596(13)
C745 C755 1.4601(13)
C746 C756 1.3707(15)
C747 C757 1.4582(13)
C747 C748 1.4586(13)
C748 C758 1.4592(13)
C749 C759 1.3715(15)
C750 C760 1.4591(13)
C750 C751 1.4594(13)
C751 C752 1.4595(13)
Cl1 C51 1.735(4)
Cl2 C52 1.735(4)
C51 C52 1.3900
C51 C56 1.3900
C52 C53 1.3900
C53 C54 1.3900
C54 C55 1.3900
C55 C56 1.3900
Cl3 C61 1.735(4)
Cl4 C62 1.736(4)
C61 C62 1.3900
C61 C66 1.3900
C62 C63 1.3900
C63 C64 1.3900
C64 C65 1.3900
C65 C66 1.3900
